data_7246978
loop_
_publ_author_name
'Sori, Lorenzo'
'Pizzi, Andrea'
'Bergamaschi, Greta'
'Gori, Alessandro'
'Gautieri, Alfonso'
'Demitri, Nicola'
'Soncini, Monica'
'Metrangolo, Pierangelo'

_publ_section_title
;
 Computation meets experiment: identification of highly efficient
 fibrillating peptides
;
_journal_issue 32
_journal_name_full CrystEngComm
_journal_page_first 4503
_journal_page_last 4510
_journal_paper_doi 10.1039/D3CE00495C
_journal_volume 25
_journal_year 2023
_chemical_absolute_configuration syn
_chemical_formula_moiety 'C29 H35 N5 O10, 0.14(H2 O)'
_chemical_formula_sum 'C29 H35.28 N5 O10.14'
_chemical_formula_weight 616.19
_space_group_crystal_system monoclinic
_space_group_IT_number 4
_space_group_name_Hall 'P 2yb'
_space_group_name_H-M_alt 'P 1 21 1'
_atom_sites_solution_hydrogens geom
_atom_sites_solution_primary direct
_atom_sites_solution_secondary difmap
_audit_creation_method SHELXL-2018/3
_audit_update_record
;
2022-05-23 deposited with the CCDC.	2023-07-04 downloaded from the CCDC.
;
_cell_angle_alpha 90
_cell_angle_beta 116.13(3)
_cell_angle_gamma 90
_cell_formula_units_Z 4
_cell_length_a 25.238(5)
_cell_length_b 4.988(1)
_cell_length_c 25.694(5)
_cell_measurement_reflns_used 946
_cell_measurement_temperature 100(2)
_cell_measurement_theta_max 24.068
_cell_measurement_theta_min 0.770
_cell_volume 2904.0(12)
_computing_cell_refinement 'XDS (Kabsch, 2010)'
_computing_data_collection 'Elettra XRD2 Data Collection SW'
_computing_data_reduction 'XDS (Kabsch, 2010)'
_computing_molecular_graphics 'Ortep3 for Windows - Coot'
_computing_publication_material 'enCIFer - publCIF'
_computing_structure_refinement 'SHELXL-2018/3 (Sheldrick, 2015)'
_computing_structure_solution 'SHELXT (Sheldrick, 2015)'
_diffrn_ambient_temperature 100(2)
_diffrn_measured_fraction_theta_full 0.983
_diffrn_measured_fraction_theta_max 0.963
_diffrn_measurement_device_type
;
'Arinax MD2s Goniometer, Pilatus 6M detector'
;
_diffrn_measurement_method 'Rotating crystal'
_diffrn_radiation_type Synchrotron
_diffrn_radiation_wavelength 0.6199
_diffrn_reflns_av_R_equivalents 0.0858
_diffrn_reflns_av_unetI/netI 0.0827
_diffrn_reflns_Laue_measured_fraction_full 0.983
_diffrn_reflns_Laue_measured_fraction_max 0.963
_diffrn_reflns_limit_h_max 32
_diffrn_reflns_limit_h_min -32
_diffrn_reflns_limit_k_max 6
_diffrn_reflns_limit_k_min -5
_diffrn_reflns_limit_l_max 33
_diffrn_reflns_limit_l_min -33
_diffrn_reflns_number 42774
_diffrn_reflns_point_group_measured_fraction_full 0.980
_diffrn_reflns_point_group_measured_fraction_max 0.953
_diffrn_reflns_theta_full 21.835
_diffrn_reflns_theta_max 24.068
_diffrn_reflns_theta_min 0.770
_diffrn_source 'Elettra Synchrotron - XRD2 BL'
_diffrn_standards_decay_% 0
_diffrn_standards_interval_count 0
_diffrn_standards_number 0
_exptl_absorpt_coefficient_mu 0.080
_exptl_absorpt_correction_type none
_exptl_crystal_colour Colourless
_exptl_crystal_density_diffrn 1.409
_exptl_crystal_description 'Thin needles'
_exptl_crystal_F_000 1302
_exptl_crystal_size_max 0.100
_exptl_crystal_size_mid 0.050
_exptl_crystal_size_min 0.020
_refine_diff_density_max 0.623
_refine_diff_density_min -0.284
_refine_diff_density_rms 0.053
_refine_ls_abs_structure_details
;
 Flack x determined using 2117 quotients [(I+)-(I-)]/[(I+)+(I-)]
 (Parsons, Flack and Wagner, Acta Cryst. B69 (2013) 249-259).
;
_refine_ls_abs_structure_Flack -1.3(10)
_refine_ls_extinction_method none
_refine_ls_goodness_of_fit_ref 1.015
_refine_ls_hydrogen_treatment constr
_refine_ls_matrix_type full
_refine_ls_number_parameters 867
_refine_ls_number_reflns 13235
_refine_ls_number_restraints 105
_refine_ls_restrained_S_all 1.036
_refine_ls_R_factor_all 0.1584
_refine_ls_R_factor_gt 0.0788
_refine_ls_shift/su_max 0.000
_refine_ls_shift/su_mean 0.000
_refine_ls_structure_factor_coef Fsqd
_refine_ls_weighting_details 'w=1/[\s^2^(Fo^2^)+(0.1041P)^2^+1.0693P] where P=(Fo^2^+2Fc^2^)/3'
_refine_ls_weighting_scheme calc
_refine_ls_wR_factor_gt 0.1902
_refine_ls_wR_factor_ref 0.2322
_reflns_Friedel_coverage 0.776
_reflns_Friedel_fraction_full 0.977
_reflns_Friedel_fraction_max 0.939
_reflns_number_gt 6752
_reflns_number_total 13235
_reflns_threshold_expression 'I > 2\s(I)'
_cod_data_source_file d3ce00495c2.cif
_cod_data_source_block GFEDF
_cod_depositor_comments 'Adding full bibliography for 7246978--7246981.cif.'
_cod_original_cell_volume 2903.9(12)
_cod_original_sg_symbol_H-M 'P 21'
_cod_database_code 7246978
_shelx_shelxl_version_number 2018/3
_shelx_space_group_comment
;
The symmetry employed for this shelxl refinement is uniquely defined
by the following loop, which should always be used as a source of
symmetry information in preference to the above space-group names.
They are only intended as comments.
;
_shelx_estimated_absorpt_t_min 0.992
_shelx_estimated_absorpt_t_max 0.998

loop_
_space_group_symop_operation_xyz
'x, y, z'
'-x, y+1/2, -z'

loop_
_atom_site_label
_atom_site_type_symbol
_atom_site_fract_x
_atom_site_fract_y
_atom_site_fract_z
_atom_site_U_iso_or_equiv
_atom_site_adp_type
_atom_site_occupancy
_atom_site_site_symmetry_order
_atom_site_calc_flag
_atom_site_refinement_flags_posn
_atom_site_refinement_flags_adp
_atom_site_refinement_flags_occupancy
_atom_site_disorder_assembly
_atom_site_disorder_group
N_A:1 N 0.3534(3) 0.6036(14) 0.2907(3) 0.0703(18) Uani 1 1 d . . . . .
H0A_A:1 H 0.331364 0.475911 0.265027 0.105 Uiso 1 1 calc R U . . .
H0B_A:1 H 0.329452 0.712256 0.299370 0.105 Uiso 1 1 calc R U . . .
H0C_A:1 H 0.380127 0.523534 0.323676 0.105 Uiso 1 1 calc R U . . .
CA_A:1 C 0.3852(3) 0.7661(16) 0.2646(3) 0.064(2) Uani 1 1 d . . . . .
HA1_A:1 H 0.415808 0.877469 0.294836 0.077 Uiso 1 1 calc R U . . .
HA2_A:1 H 0.357119 0.886667 0.234480 0.077 Uiso 1 1 calc R U . . .
C_A:1 C 0.4132(3) 0.5788(15) 0.2383(3) 0.0509(17) Uani 1 1 d . . . . .
O_A:1 O 0.4064(2) 0.3319(10) 0.2384(2) 0.0613(13) Uani 1 1 d . . . . .
N_A:2 N 0.4462(3) 0.6892(11) 0.2154(2) 0.0543(15) Uani 1 1 d . . . . .
H0_A:2 H 0.448195 0.864650 0.213152 0.065 Uiso 1 1 calc R U . . .
CA_A:2 C 0.4787(4) 0.5169(14) 0.1942(3) 0.063(2) Uani 1 1 d . . . . .
HA_A:2 H 0.450819 0.373562 0.170414 0.075 Uiso 1 1 calc R U . . .
C_A:2 C 0.5290(3) 0.3768(13) 0.2452(3) 0.0488(17) Uani 1 1 d . . . . .
O_A:2 O 0.5335(2) 0.1333(9) 0.2495(2) 0.0582(13) Uani 1 1 d . . . . .
CB_A:2 C 0.5001(4) 0.6633(14) 0.1542(3) 0.069(2) Uani 1 1 d . . . . .
HB1_A:2 H 0.466904 0.764273 0.124329 0.082 Uiso 1 1 calc R U . . .
HB2_A:2 H 0.531300 0.793433 0.177296 0.082 Uiso 1 1 calc R U . . .
CG_A:2 C 0.5242(5) 0.4689(14) 0.1253(3) 0.066(2) Uani 1 1 d . . . . .
CD1_A:2 C 0.4853(4) 0.3159(15) 0.0786(3) 0.067(2) Uani 1 1 d . . . . .
HD1_A:2 H 0.443988 0.342367 0.064413 0.080 Uiso 1 1 calc R U . . .
CD2_A:2 C 0.5827(5) 0.431(2) 0.1437(4) 0.092(3) Uani 1 1 d . . . . .
HD2_A:2 H 0.609897 0.538159 0.174474 0.110 Uiso 1 1 calc R U . . .
CE1_A:2 C 0.5061(4) 0.1237(14) 0.0523(3) 0.064(2) Uani 1 1 d . . . . .
HE1_A:2 H 0.479055 0.020367 0.020743 0.077 Uiso 1 1 calc R U . . .
CE2_A:2 C 0.6037(4) 0.239(2) 0.1186(4) 0.090(3) Uani 1 1 d . . . . .
HE2_A:2 H 0.645036 0.212300 0.133380 0.108 Uiso 1 1 calc R U . . .
CZ_A:2 C 0.5656(4) 0.0851(16) 0.0723(3) 0.065(2) Uani 1 1 d . . . . .
HZ_A:2 H 0.580454 -0.043837 0.054794 0.078 Uiso 1 1 calc R U . . .
N_A:3 N 0.5678(3) 0.5446(12) 0.2854(2) 0.0597(16) Uani 1 1 d . . . . .
H0_A:3 H 0.564392 0.718123 0.278624 0.072 Uiso 1 1 calc R U . . .
CA_A:3 C 0.6148(4) 0.4483(15) 0.3396(3) 0.063(2) Uani 1 1 d . . . . .
HA_A:3 H 0.617732 0.248746 0.338288 0.076 Uiso 1 1 calc R U . A 1
C_A:3 C 0.5993(3) 0.5288(14) 0.3894(3) 0.0503(17) Uani 1 1 d . . . . .
O_A:3 O 0.5926(2) 0.7654(9) 0.3981(2) 0.0555(12) Uani 1 1 d . . . . .
CBA_A:3 C 0.6747(4) 0.575(2) 0.3528(4) 0.092(3) Uani 0.690(6) 1 d D . P B 1
HBA1_A:3 H 0.704177 0.486577 0.388143 0.110 Uiso 0.690(6) 1 calc R U P B 1
HBA2_A:3 H 0.672544 0.764677 0.363340 0.110 Uiso 0.690(6) 1 calc R U P B 1
CGA_A:3 C 0.7007(6) 0.578(2) 0.3088(6) 0.083(5) Uani 0.690(6) 1 d D . P B 1
HGA1_A:3 H 0.670461 0.639397 0.270599 0.100 Uiso 0.690(6) 1 calc R U P B 1
HGA2_A:3 H 0.734482 0.703708 0.321854 0.100 Uiso 0.690(6) 1 calc R U P B 1
CDA_A:3 C 0.7212(3) 0.297(2) 0.3033(4) 0.077(3) Uani 0.690(6) 1 d D U P B 1
OE1A_A:3 O 0.7241(6) 0.106(2) 0.3344(6) 0.141(6) Uani 0.690(6) 1 d D . P B 1
OE2A_A:3 O 0.7361(4) 0.2703(19) 0.2622(4) 0.091(3) Uani 0.690(6) 1 d D . P B 1
HE2A_A:3 H 0.747122 0.419159 0.255079 0.137 Uiso 0.690(6) 1 calc R U P B 1
CBB_A:3 C 0.6747(4) 0.575(2) 0.3528(4) 0.092(3) Uani 0.310(6) 1 d D . P B 2
HBB1_A:3 H 0.707172 0.509110 0.389162 0.110 Uiso 0.310(6) 1 calc R U P B 2
HBB2_A:3 H 0.673787 0.773911 0.352214 0.110 Uiso 0.310(6) 1 calc R U P B 2
CGB_A:3 C 0.6749(7) 0.449(5) 0.2968(7) 0.051(6) Uiso 0.310(6) 1 d D . P B 2
HGB1_A:3 H 0.655323 0.271950 0.288041 0.061 Uiso 0.310(6) 1 calc R U P B 2
HGB2_A:3 H 0.655102 0.568547 0.262819 0.061 Uiso 0.310(6) 1 calc R U P B 2
CDB_A:3 C 0.7408(7) 0.425(3) 0.3139(5) 0.091(7) Uiso 0.310(6) 1 d D U P B 2
OE1B_A:3 O 0.7658(7) 0.218(3) 0.3148(8) 0.064(5) Uiso 0.310(6) 1 d D . P B 2
OE2B_A:3 O 0.7699(7) 0.643(3) 0.3281(7) 0.070(5) Uiso 0.310(6) 1 d D . P B 2
HE2B_A:3 H 0.746602 0.773283 0.315035 0.105 Uiso 0.310(6) 1 calc R U P B 2
N_A:4 N 0.5949(2) 0.3289(11) 0.4209(2) 0.0495(14) Uani 1 1 d . . . . .
H0_A:4 H 0.599827 0.163550 0.411847 0.059 Uiso 1 1 calc R U . . .
CA_A:4 C 0.5822(3) 0.3744(13) 0.4701(3) 0.0487(16) Uani 1 1 d . . . . .
HA_A:4 H 0.569136 0.564055 0.469576 0.058 Uiso 1 1 calc R U . . .
C_A:4 C 0.6395(3) 0.3252(14) 0.5257(3) 0.0544(17) Uani 1 1 d . . . . .
O_A:4 O 0.6523(3) 0.0974(10) 0.5461(2) 0.0763(17) Uani 1 1 d . . . . .
CB_A:4 C 0.5337(3) 0.1836(13) 0.4683(3) 0.0548(18) Uani 1 1 d . . . . .
HB1_A:4 H 0.544357 -0.001471 0.462640 0.066 Uiso 1 1 calc R U . . .
HB2_A:4 H 0.532598 0.189902 0.506301 0.066 Uiso 1 1 calc R U . . .
CG_A:4 C 0.4739(3) 0.2431(14) 0.4224(3) 0.0537(17) Uani 1 1 d . . . . .
OD2_A:4 O 0.4609(2) 0.4312(12) 0.3880(2) 0.0704(15) Uani 1 1 d . . . . .
OD1_A:4 O 0.4349(3) 0.0746(13) 0.4236(3) 0.0865(19) Uani 1 1 d . . . . .
HD1_A:4 H 0.402434 0.099526 0.394491 0.130 Uiso 1 1 calc R U . . .
N_A:5 N 0.6730(3) 0.5326(12) 0.5491(3) 0.0685(19) Uani 1 1 d . . . . .
H0_A:5 H 0.662125 0.689577 0.532017 0.082 Uiso 1 1 calc R U . C 1
CB_A:5 C 0.7726(3) 0.7252(16) 0.6046(4) 0.075(3) Uani 1 1 d . . . . .
HB1_A:5 H 0.755068 0.905091 0.602072 0.090 Uiso 1 1 calc R U . D 1
HB2_A:5 H 0.807619 0.712370 0.642597 0.090 Uiso 1 1 calc R U . D 1
CG_A:5 C 0.7924(3) 0.7014(16) 0.5578(4) 0.074(3) Uani 1 1 d . . . . .
CD1_A:5 C 0.7718(4) 0.877(2) 0.5126(5) 0.097(3) Uani 1 1 d . . . . .
HD1_A:5 H 0.744701 1.013657 0.510599 0.117 Uiso 1 1 calc R U . . .
CD2_A:5 C 0.8317(4) 0.506(2) 0.5586(6) 0.100(4) Uani 1 1 d . . . . .
HD2_A:5 H 0.847230 0.385627 0.590452 0.120 Uiso 1 1 calc R U . . .
CE1_A:5 C 0.7905(5) 0.856(3) 0.4699(5) 0.115(4) Uani 1 1 d . . . . .
HE1_A:5 H 0.777583 0.981688 0.439025 0.138 Uiso 1 1 calc R U . . .
CE2_A:5 C 0.8488(5) 0.480(3) 0.5161(6) 0.117(5) Uani 1 1 d . . . . .
HE2_A:5 H 0.875215 0.340539 0.517815 0.140 Uiso 1 1 calc R U . . .
CZ_A:5 C 0.8285(5) 0.648(3) 0.4719(5) 0.107(4) Uani 1 1 d . . . . .
HZ_A:5 H 0.839757 0.628140 0.441409 0.129 Uiso 1 1 calc R U . . .
CAX_A:5 C 0.7277(3) 0.5147(17) 0.6023(4) 0.081(3) Uani 0.717(11) 1 d D . P E 1
HAX_A:5 H 0.745472 0.339814 0.599224 0.097 Uiso 0.717(11) 1 calc R U P E 1
CX_A:5 C 0.7149(4) 0.4812(16) 0.6550(5) 0.124(7) Uani 0.717(11) 1 d D . P E 1
OX_A:5 O 0.6699(3) 0.5861(14) 0.6559(3) 0.089(2) Uani 0.717(11) 1 d D . P E 1
OXTX_A:5 O 0.7507(6) 0.347(3) 0.6971(5) 0.176(7) Uani 0.717(11) 1 d D . P E 1
CAY_A:5 C 0.7277(3) 0.5147(17) 0.6023(4) 0.081(3) Uani 0.283(11) 1 d D . P E 2
HAY_A:5 H 0.745059 0.331622 0.605703 0.097 Uiso 0.283(11) 1 calc R U P E 2
CY_A:5 C 0.7218(5) 0.5828(17) 0.6589(6) 0.070(10) Uiso 0.283(11) 1 d D . P E 2
OY_A:5 O 0.6699(3) 0.5861(14) 0.6559(3) 0.089(2) Uani 0.283(11) 1 d D . P E 2
OXTY_A:5 O 0.7663(6) 0.634(4) 0.7069(6) 0.062(6) Uiso 0.283(11) 1 d D . P E 2
O_C:1 O 0.7696(9) 1.018(5) 0.7239(10) 0.096(9) Uani 0.283(11) 1 d . . P E 2
N_B:1 N 1.1450(3) 0.7668(14) 0.2032(3) 0.0750(19) Uani 1 1 d . . . . .
H0A_B:1 H 1.177876 0.710202 0.234532 0.113 Uiso 1 1 calc R U . . .
H0B_B:1 H 1.155219 0.894399 0.183900 0.113 Uiso 1 1 calc R U . . .
H0C_B:1 H 1.128073 0.625588 0.179130 0.113 Uiso 1 1 calc R U . . .
CA_B:1 C 1.1026(3) 0.8812(14) 0.2226(3) 0.0594(19) Uani 1 1 d . . . . .
HA1_B:1 H 1.066428 0.937384 0.188281 0.071 Uiso 1 1 calc R U . . .
HA2_B:1 H 1.120170 1.042196 0.246523 0.071 Uiso 1 1 calc R U . . .
C_B:1 C 1.0867(3) 0.6839(14) 0.2569(3) 0.0555(19) Uani 1 1 d . . . . .
O_B:1 O 1.1039(3) 0.4543(11) 0.2620(2) 0.0704(15) Uani 1 1 d . . . . .
N_B:2 N 1.0525(3) 0.7767(12) 0.2815(2) 0.0544(15) Uani 1 1 d . . . . .
H0_B:2 H 1.047573 0.950396 0.283590 0.065 Uiso 1 1 calc R U . . .
CA_B:2 C 1.0238(3) 0.5892(14) 0.3045(3) 0.0541(18) Uani 1 1 d . . . . .
HA_B:2 H 1.053086 0.447152 0.326446 0.065 Uiso 1 1 calc R U . . .
C_B:2 C 0.9722(3) 0.4533(13) 0.2536(3) 0.0484(17) Uani 1 1 d . . . . .
O_B:2 O 0.9695(2) 0.2052(9) 0.2488(2) 0.0529(12) Uani 1 1 d . . . . .
CB_B:2 C 1.0054(4) 0.7286(15) 0.3463(3) 0.067(2) Uani 1 1 d . . . . .
HB1_B:2 H 0.974660 0.863799 0.325129 0.080 Uiso 1 1 calc R U . . .
HB2_B:2 H 1.039764 0.823142 0.376288 0.080 Uiso 1 1 calc R U . . .
CG_B:2 C 0.9812(5) 0.5276(16) 0.3757(3) 0.066(2) Uani 1 1 d . . . . .
CD1_B:2 C 1.0202(4) 0.3688(15) 0.4209(3) 0.067(2) Uani 1 1 d . . . . .
HD1_B:2 H 1.061584 0.389746 0.434295 0.080 Uiso 1 1 calc R U . . .
CD2_B:2 C 0.9234(5) 0.5030(18) 0.3594(4) 0.081(3) Uani 1 1 d . . . . .
HD2_B:2 H 0.896480 0.617743 0.330219 0.097 Uiso 1 1 calc R U . . .
CE1_B:2 C 0.9985(5) 0.1785(16) 0.4465(3) 0.076(3) Uani 1 1 d . . . . .
HE1_B:2 H 1.025118 0.067907 0.476808 0.092 Uiso 1 1 calc R U . . .
CE2_B:2 C 0.9017(5) 0.307(2) 0.3853(4) 0.093(3) Uani 1 1 d . . . . .
HE2_B:2 H 0.860404 0.286402 0.372225 0.111 Uiso 1 1 calc R U . . .
CZ_B:2 C 0.9396(5) 0.1511(18) 0.4282(4) 0.078(3) Uani 1 1 d . . . . .
HZ_B:2 H 0.925082 0.021394 0.445781 0.094 Uiso 1 1 calc R U . . .
N_B:3 N 0.9323(3) 0.6126(11) 0.2151(2) 0.0533(15) Uani 1 1 d . . . . .
H0_B:3 H 0.934584 0.785295 0.222780 0.064 Uiso 1 1 calc R U . . .
CA_B:3 C 0.8854(3) 0.5210(16) 0.1613(3) 0.0564(18) Uani 1 1 d . . . . .
HA_B:3 H 0.883972 0.320624 0.161488 0.068 Uiso 1 1 calc R U . B 1
C_B:3 C 0.8973(3) 0.6132(14) 0.1115(3) 0.0440(15) Uani 1 1 d . . . . .
O_B:3 O 0.9024(2) 0.8541(9) 0.10375(19) 0.0503(12) Uani 1 1 d . . . . .
CBA_B:3 C 0.8258(4) 0.631(2) 0.1522(5) 0.103(4) Uani 0.690(6) 1 d D . P B 1
HBA1_B:3 H 0.795795 0.580591 0.112971 0.123 Uiso 0.690(6) 1 calc R U P B 1
HBA2_B:3 H 0.827880 0.829079 0.154284 0.123 Uiso 0.690(6) 1 calc R U P B 1
CGA_B:3 C 0.8068(9) 0.526(2) 0.1971(9) 0.067(4) Uani 0.690(6) 1 d D . P B 1
HGA1_B:3 H 0.782873 0.361729 0.181742 0.080 Uiso 0.690(6) 1 calc R U P B 1
HGA2_B:3 H 0.842416 0.475090 0.232533 0.080 Uiso 0.690(6) 1 calc R U P B 1
CDA_B:3 C 0.7725(5) 0.717(2) 0.2131(4) 0.093(4) Uani 0.690(6) 1 d D U P B 1
OE1A_B:3 O 0.7194(4) 0.736(4) 0.1921(4) 0.159(6) Uani 0.690(6) 1 d D U P B 1
OE2A_B:3 O 0.8018(5) 0.885(2) 0.2540(5) 0.119(4) Uani 0.690(6) 1 d D U P B 1
HE2A_B:3 H 0.780151 1.016815 0.251940 0.178 Uiso 0.690(6) 1 calc R U P B 1
CBB_B:3 C 0.8258(4) 0.631(2) 0.1522(5) 0.103(4) Uani 0.310(6) 1 d D . P B 2
HBB1_B:3 H 0.800979 0.626527 0.109757 0.123 Uiso 0.310(6) 1 calc R U P B 2
HBB2_B:3 H 0.832696 0.822815 0.162914 0.123 Uiso 0.310(6) 1 calc R U P B 2
CGB_B:3 C 0.786(2) 0.529(6) 0.179(2) 0.14(3) Uiso 0.310(6) 1 d D . P B 2
HGB1_B:3 H 0.745718 0.488058 0.149496 0.174 Uiso 0.310(6) 1 calc R U P B 2
HGB2_B:3 H 0.803221 0.370960 0.204354 0.174 Uiso 0.310(6) 1 calc R U P B 2
CDB_B:3 C 0.7892(8) 0.777(5) 0.2124(8) 0.103(7) Uiso 0.310(6) 1 d D U P B 2
OE1B_B:3 O 0.8149(10) 0.970(4) 0.2057(10) 0.104(7) Uiso 0.310(6) 1 d D U P B 2
OE2B_B:3 O 0.7632(9) 0.744(5) 0.2442(9) 0.091(6) Uiso 0.310(6) 1 d D U P B 2
HE2B_B:3 H 0.759776 0.893183 0.257752 0.136 Uiso 0.310(6) 1 calc R U P B 2
N_B:4 N 0.9007(2) 0.4219(10) 0.0768(2) 0.0443(13) Uani 1 1 d . . . . .
H0_B:4 H 0.895449 0.254401 0.084295 0.053 Uiso 1 1 calc R U . . .
CA_B:4 C 0.9124(3) 0.4750(12) 0.0275(3) 0.0443(15) Uani 1 1 d . . . . .
HA_B:4 H 0.926042 0.664829 0.029895 0.053 Uiso 1 1 calc R U . . .
C_B:4 C 0.8561(3) 0.4407(13) -0.0285(3) 0.0480(16) Uani 1 1 d . . . . .
O_B:4 O 0.8401(2) 0.2162(10) -0.0495(3) 0.0725(16) Uani 1 1 d . . . . .
CB_B:4 C 0.9608(3) 0.2914(13) 0.0281(3) 0.0446(15) Uani 1 1 d . . . . .
HB1_B:4 H 0.951158 0.104314 0.033603 0.054 Uiso 1 1 calc R U . . .
HB2_B:4 H 0.961453 0.301778 -0.010097 0.054 Uiso 1 1 calc R U . . .
CG_B:4 C 1.0208(3) 0.3577(14) 0.0743(3) 0.0488(16) Uani 1 1 d . . . . .
OD2_B:4 O 1.0330(2) 0.5431(11) 0.1077(2) 0.0629(14) Uani 1 1 d . . . . .
OD1_B:4 O 1.0609(2) 0.1948(11) 0.0732(2) 0.0622(14) Uani 1 1 d . . . . .
HD1_B:4 H 1.094541 0.248909 0.096630 0.093 Uiso 1 1 calc R U . . .
N_B:5 N 0.8251(2) 0.6621(10) -0.0521(2) 0.0468(13) Uani 1 1 d . . . . .
H0_B:5 H 0.837975 0.815223 -0.033800 0.056 Uiso 1 1 calc R U . F 1
CB_B:5 C 0.7225(3) 0.8301(14) -0.1027(3) 0.0508(16) Uani 1 1 d . . . . .
HB1_B:5 H 0.735959 1.018752 -0.095277 0.061 Uiso 1 1 calc R U . G 1
HB2_B:5 H 0.687422 0.824400 -0.140802 0.061 Uiso 1 1 calc R U . G 1
CG_B:5 C 0.7041(3) 0.7453(16) -0.0570(3) 0.0561(18) Uani 1 1 d . . . . .
CD1_B:5 C 0.7211(4) 0.886(2) -0.0063(4) 0.082(3) Uani 1 1 d . . . . .
HD1_B:5 H 0.747904 1.030317 0.000867 0.098 Uiso 1 1 calc R U . . .
CD2_B:5 C 0.6676(4) 0.529(2) -0.0649(5) 0.093(3) Uani 1 1 d . . . . .
HD2_B:5 H 0.655200 0.425977 -0.099382 0.112 Uiso 1 1 calc R U . . .
CE1_B:5 C 0.7018(6) 0.829(4) 0.0343(5) 0.128(5) Uani 1 1 d . . . . .
HE1_B:5 H 0.712140 0.940871 0.067269 0.153 Uiso 1 1 calc R U . . .
CE2_B:5 C 0.6485(5) 0.456(4) -0.0238(7) 0.133(6) Uani 1 1 d . . . . .
HE2_B:5 H 0.623205 0.306060 -0.030081 0.160 Uiso 1 1 calc R U . . .
CZ_B:5 C 0.6668(6) 0.606(3) 0.0263(7) 0.125(6) Uani 1 1 d . . . . .
HZ_B:5 H 0.655279 0.555226 0.055475 0.150 Uiso 1 1 calc R U . . .
CAX_B:5 C 0.7708(3) 0.6648(14) -0.1068(3) 0.0497(16) Uani 0.63(3) 1 d D . P H 1
HAX_B:5 H 0.756594 0.476952 -0.118130 0.060 Uiso 0.63(3) 1 calc R U P H 1
CX_B:5 C 0.7852(5) 0.793(4) -0.1542(6) 0.072(4) Uani 0.63(3) 1 d D U P H 1
OX_B:5 O 0.83425(19) 0.7401(10) -0.1543(2) 0.0567(12) Uani 0.63(3) 1 d D . P H 1
OXTX_B:5 O 0.7470(5) 0.943(4) -0.1925(5) 0.104(8) Uani 0.63(3) 1 d D . P H 1
CAY_B:5 C 0.7708(3) 0.6648(14) -0.1068(3) 0.0497(16) Uani 0.37(3) 1 d D . P H 2
HAY_B:5 H 0.755900 0.476522 -0.110974 0.060 Uiso 0.37(3) 1 calc R U P H 2
CY_B:5 C 0.7822(4) 0.7076(19) -0.1606(5) 0.072(7) Uani 0.37(3) 1 d D U P H 2
OY_B:5 O 0.83425(19) 0.7401(10) -0.1543(2) 0.0567(12) Uani 0.37(3) 1 d D . P H 2
OXTY_B:5 O 0.7358(5) 0.706(5) -0.2081(5) 0.069(8) Uani 0.37(3) 1 d D . P H 2

loop_
_atom_site_aniso_label
_atom_site_aniso_U_11
_atom_site_aniso_U_22
_atom_site_aniso_U_33
_atom_site_aniso_U_23
_atom_site_aniso_U_13
_atom_site_aniso_U_12
N_A:1 0.067(4) 0.063(4) 0.069(4) 0.009(3) 0.019(4) -0.003(3)
CA_A:1 0.062(5) 0.058(5) 0.065(5) 0.016(4) 0.021(4) -0.001(4)
C_A:1 0.045(4) 0.051(4) 0.037(4) 0.008(3) 0.000(3) -0.006(3)
O_A:1 0.063(3) 0.040(3) 0.071(3) 0.009(2) 0.021(3) -0.010(2)
N_A:2 0.080(4) 0.035(3) 0.046(3) -0.003(2) 0.026(3) -0.009(3)
CA_A:2 0.109(7) 0.037(4) 0.043(4) -0.007(3) 0.034(4) -0.016(4)
C_A:2 0.086(5) 0.028(4) 0.047(4) 0.000(3) 0.043(4) -0.009(3)
O_A:2 0.090(4) 0.034(3) 0.070(3) -0.005(2) 0.052(3) -0.005(2)
CB_A:2 0.133(8) 0.036(4) 0.047(4) -0.005(3) 0.048(5) -0.019(4)
CG_A:2 0.119(7) 0.038(4) 0.053(5) 0.001(3) 0.048(5) -0.025(4)
CD1_A:2 0.110(6) 0.039(4) 0.046(4) 0.005(3) 0.030(4) 0.004(4)
CD2_A:2 0.115(8) 0.108(8) 0.075(6) -0.040(5) 0.064(6) -0.067(6)
CE1_A:2 0.111(7) 0.031(4) 0.048(4) 0.002(3) 0.033(5) -0.005(4)
CE2_A:2 0.090(6) 0.114(8) 0.084(7) -0.031(6) 0.055(6) -0.035(6)
CZ_A:2 0.097(7) 0.047(4) 0.062(5) 0.002(4) 0.047(5) -0.011(4)
N_A:3 0.096(5) 0.030(3) 0.050(4) -0.003(2) 0.029(3) 0.002(3)
CA_A:3 0.094(6) 0.044(4) 0.053(4) -0.008(3) 0.032(4) 0.016(4)
C_A:3 0.051(4) 0.041(4) 0.049(4) -0.005(3) 0.014(3) 0.002(3)
O_A:3 0.092(4) 0.024(2) 0.059(3) -0.006(2) 0.042(3) 0.006(2)
CBA_A:3 0.078(6) 0.124(8) 0.090(7) -0.016(6) 0.051(6) 0.026(6)
CGA_A:3 0.092(10) 0.066(8) 0.129(12) -0.051(8) 0.084(10) -0.036(7)
CDA_A:3 0.091(8) 0.074(8) 0.099(8) -0.003(6) 0.071(7) 0.003(6)
OE1A_A:3 0.200(14) 0.107(9) 0.179(12) 0.070(9) 0.140(12) 0.071(9)
OE2A_A:3 0.126(8) 0.064(5) 0.112(8) 0.016(5) 0.078(7) 0.018(5)
CBB_A:3 0.078(6) 0.124(8) 0.090(7) -0.016(6) 0.051(6) 0.026(6)
N_A:4 0.063(3) 0.026(3) 0.055(3) -0.004(2) 0.022(3) 0.008(2)
CA_A:4 0.060(4) 0.031(3) 0.053(4) -0.002(3) 0.023(3) 0.011(3)
C_A:4 0.064(4) 0.031(4) 0.065(5) -0.001(3) 0.025(4) 0.006(3)
O_A:4 0.093(4) 0.032(3) 0.071(4) 0.000(2) 0.007(3) 0.006(2)
CB_A:4 0.058(4) 0.033(4) 0.069(5) 0.005(3) 0.024(4) 0.007(3)
CG_A:4 0.062(4) 0.042(4) 0.050(4) -0.002(3) 0.019(4) 0.004(3)
OD2_A:4 0.066(3) 0.071(4) 0.074(4) 0.024(3) 0.032(3) 0.015(3)
OD1_A:4 0.070(4) 0.066(4) 0.091(5) 0.025(3) 0.006(3) -0.012(3)
N_A:5 0.057(4) 0.033(3) 0.089(5) 0.005(3) 0.009(4) 0.007(3)
CB_A:5 0.053(4) 0.050(5) 0.080(6) -0.014(4) -0.010(4) 0.008(4)
CG_A:5 0.055(5) 0.052(5) 0.079(6) -0.021(4) -0.003(4) 0.005(4)
CD1_A:5 0.079(6) 0.091(8) 0.087(7) -0.031(6) 0.004(6) 0.016(5)
CD2_A:5 0.060(6) 0.075(7) 0.133(10) -0.016(6) 0.012(6) 0.017(5)
CE1_A:5 0.102(8) 0.102(9) 0.084(8) -0.024(6) -0.011(6) 0.022(7)
CE2_A:5 0.074(7) 0.110(9) 0.127(11) -0.036(8) 0.008(8) 0.025(6)
CZ_A:5 0.076(7) 0.140(11) 0.077(7) -0.057(7) 0.006(6) -0.002(7)
CAX_A:5 0.051(5) 0.053(5) 0.098(7) 0.009(4) -0.004(5) 0.018(4)
CX_A:5 0.082(12) 0.117(14) 0.094(13) 0.036(10) -0.033(10) -0.004(10)
OX_A:5 0.065(4) 0.093(5) 0.075(4) 0.012(3) 0.000(3) -0.011(3)
OXTX_A:5 0.167(11) 0.139(12) 0.110(9) -0.005(8) -0.042(8) 0.083(10)
CAY_A:5 0.051(5) 0.053(5) 0.098(7) 0.009(4) -0.004(5) 0.018(4)
OY_A:5 0.065(4) 0.093(5) 0.075(4) 0.012(3) 0.000(3) -0.011(3)
O_C:1 0.054(13) 0.12(2) 0.110(19) 0.049(15) 0.031(13) 0.024(12)
N_B:1 0.115(6) 0.055(4) 0.070(4) -0.005(3) 0.054(4) -0.003(4)
CA_B:1 0.070(5) 0.042(4) 0.060(4) -0.009(3) 0.023(4) -0.008(3)
C_B:1 0.074(5) 0.038(4) 0.038(4) -0.004(3) 0.009(4) 0.004(3)
O_B:1 0.106(4) 0.044(3) 0.074(4) 0.002(2) 0.052(3) 0.013(3)
N_B:2 0.082(4) 0.032(3) 0.048(3) 0.002(2) 0.028(3) 0.003(3)
CA_B:2 0.078(5) 0.040(4) 0.039(4) 0.005(3) 0.022(4) 0.014(3)
C_B:2 0.075(5) 0.035(4) 0.046(4) 0.000(3) 0.037(4) 0.007(3)
O_B:2 0.071(3) 0.031(3) 0.062(3) 0.0025(19) 0.033(3) 0.006(2)
CB_B:2 0.115(6) 0.037(4) 0.047(4) 0.000(3) 0.036(4) 0.008(4)
CG_B:2 0.111(7) 0.049(4) 0.047(4) -0.005(3) 0.043(5) 0.018(4)
CD1_B:2 0.097(6) 0.048(4) 0.045(4) -0.007(3) 0.022(4) 0.004(4)
CD2_B:2 0.129(9) 0.071(6) 0.067(6) 0.017(4) 0.065(6) 0.036(6)
CE1_B:2 0.138(9) 0.043(5) 0.049(5) 0.004(3) 0.041(6) 0.003(5)
CE2_B:2 0.109(7) 0.106(8) 0.086(7) 0.009(6) 0.064(6) 0.019(7)
CZ_B:2 0.135(9) 0.061(5) 0.061(5) 0.000(4) 0.063(6) 0.012(5)
N_B:3 0.078(4) 0.031(3) 0.050(3) 0.004(2) 0.027(3) 0.009(3)
CA_B:3 0.057(4) 0.054(4) 0.056(4) 0.019(3) 0.024(4) -0.005(3)
C_B:3 0.047(4) 0.042(4) 0.036(4) 0.004(3) 0.012(3) -0.004(3)
O_B:3 0.073(3) 0.033(3) 0.049(3) 0.0032(19) 0.031(2) -0.004(2)
CBA_B:3 0.066(6) 0.135(9) 0.124(9) 0.070(7) 0.058(6) 0.010(6)
CGA_B:3 0.071(10) 0.063(8) 0.095(10) 0.004(6) 0.063(10) -0.018(6)
CDA_B:3 0.086(8) 0.127(10) 0.070(7) 0.011(7) 0.037(7) -0.013(8)
OE1A_B:3 0.060(6) 0.342(18) 0.066(6) -0.026(9) 0.019(5) -0.011(9)
OE2A_B:3 0.100(7) 0.069(6) 0.208(11) -0.016(7) 0.085(8) -0.002(5)
CBB_B:3 0.066(6) 0.135(9) 0.124(9) 0.070(7) 0.058(6) 0.010(6)
N_B:4 0.047(3) 0.029(3) 0.056(3) 0.009(2) 0.021(3) -0.004(2)
CA_B:4 0.045(4) 0.031(3) 0.051(4) 0.001(3) 0.016(3) -0.004(3)
C_B:4 0.041(4) 0.035(4) 0.058(4) -0.004(3) 0.013(3) -0.004(3)
O_B:4 0.055(3) 0.035(3) 0.092(4) -0.007(2) 0.001(3) -0.002(2)
CB_B:4 0.043(3) 0.036(3) 0.046(4) 0.000(3) 0.012(3) 0.002(3)
CG_B:4 0.052(4) 0.040(4) 0.052(4) 0.007(3) 0.022(3) -0.001(3)
OD2_B:4 0.050(3) 0.062(3) 0.068(3) -0.026(3) 0.018(3) -0.004(2)
OD1_B:4 0.044(3) 0.058(3) 0.073(4) -0.014(2) 0.015(3) 0.000(2)
N_B:5 0.044(3) 0.033(3) 0.050(3) -0.004(2) 0.009(3) 0.001(2)
CB_B:5 0.049(4) 0.038(4) 0.060(4) 0.009(3) 0.020(3) 0.009(3)
CG_B:5 0.045(4) 0.061(5) 0.057(5) 0.018(4) 0.018(3) 0.012(3)
CD1_B:5 0.081(6) 0.100(7) 0.058(5) 0.021(5) 0.025(5) 0.014(5)
CD2_B:5 0.064(6) 0.083(7) 0.139(9) 0.025(6) 0.051(6) -0.006(5)
CE1_B:5 0.119(10) 0.201(16) 0.065(7) 0.034(9) 0.042(7) 0.056(11)
CE2_B:5 0.056(6) 0.177(15) 0.165(13) 0.078(12) 0.047(8) 0.002(7)
CZ_B:5 0.085(9) 0.162(14) 0.136(12) 0.099(11) 0.056(9) 0.054(9)
CAX_B:5 0.045(4) 0.051(4) 0.045(4) -0.001(3) 0.012(3) -0.004(3)
CX_B:5 0.044(6) 0.099(11) 0.057(7) -0.013(8) 0.007(6) 0.003(7)
OX_B:5 0.041(3) 0.064(3) 0.060(3) -0.001(2) 0.018(2) -0.003(2)
OXTX_B:5 0.066(7) 0.19(2) 0.054(7) 0.038(10) 0.023(6) 0.044(10)
CAY_B:5 0.045(4) 0.051(4) 0.045(4) -0.001(3) 0.012(3) -0.004(3)
CY_B:5 0.048(10) 0.106(16) 0.053(10) -0.007(11) 0.015(8) 0.003(10)
OY_B:5 0.041(3) 0.064(3) 0.060(3) -0.001(2) 0.018(2) -0.003(2)
OXTY_B:5 0.034(8) 0.11(2) 0.048(9) 0.004(9) 0.002(6) -0.002(8)

loop_
_atom_type_symbol
_atom_type_description
_atom_type_scat_dispersion_real
_atom_type_scat_dispersion_imag
_atom_type_scat_source
C C 0.0020 0.0012 'International Tables Vol C Tables 4.2.6.8 and 6.1.1.4'
N N 0.0042 0.0025 'International Tables Vol C Tables 4.2.6.8 and 6.1.1.4'
O O 0.0077 0.0045 'International Tables Vol C Tables 4.2.6.8 and 6.1.1.4'
H H 0.0000 0.0000 'International Tables Vol C Tables 4.2.6.8 and 6.1.1.4'

loop_
_geom_angle_atom_site_label_1
_geom_angle_atom_site_label_2
_geom_angle_atom_site_label_3
_geom_angle
_geom_angle_site_symmetry_1
_geom_angle_site_symmetry_3
_geom_angle_publ_flag
CA_A:1 N_A:1 H0A_A:1 109.5 . . ?
CA_A:1 N_A:1 H0B_A:1 109.5 . . ?
H0A_A:1 N_A:1 H0B_A:1 109.5 . . ?
CA_A:1 N_A:1 H0C_A:1 109.5 . . ?
H0A_A:1 N_A:1 H0C_A:1 109.5 . . ?
H0B_A:1 N_A:1 H0C_A:1 109.5 . . ?
N_A:1 CA_A:1 C_A:1 108.5(6) . . ?
N_A:1 CA_A:1 HA1_A:1 110.0 . . ?
C_A:1 CA_A:1 HA1_A:1 110.0 . . ?
N_A:1 CA_A:1 HA2_A:1 110.0 . . ?
C_A:1 CA_A:1 HA2_A:1 110.0 . . ?
HA1_A:1 CA_A:1 HA2_A:1 108.4 . . ?
O_A:1 C_A:1 N_A:2 121.6(7) . . ?
O_A:1 C_A:1 CA_A:1 121.5(7) . . ?
N_A:2 C_A:1 CA_A:1 116.9(6) . . ?
C_A:1 N_A:2 CA_A:2 119.2(6) . . ?
C_A:1 N_A:2 H0_A:2 120.4 . . ?
CA_A:2 N_A:2 H0_A:2 120.4 . . ?
N_A:2 CA_A:2 C_A:2 110.0(5) . . ?
N_A:2 CA_A:2 CB_A:2 113.1(6) . . ?
C_A:2 CA_A:2 CB_A:2 112.5(7) . . ?
N_A:2 CA_A:2 HA_A:2 106.9 . . ?
C_A:2 CA_A:2 HA_A:2 106.9 . . ?
CB_A:2 CA_A:2 HA_A:2 106.9 . . ?
O_A:2 C_A:2 N_A:3 122.5(7) . . ?
O_A:2 C_A:2 CA_A:2 122.7(7) . . ?
N_A:3 C_A:2 CA_A:2 114.8(6) . . ?
CG_A:2 CB_A:2 CA_A:2 111.2(6) . . ?
CG_A:2 CB_A:2 HB1_A:2 109.4 . . ?
CA_A:2 CB_A:2 HB1_A:2 109.4 . . ?
CG_A:2 CB_A:2 HB2_A:2 109.4 . . ?
CA_A:2 CB_A:2 HB2_A:2 109.4 . . ?
HB1_A:2 CB_A:2 HB2_A:2 108.0 . . ?
CD2_A:2 CG_A:2 CD1_A:2 118.2(8) . . ?
CD2_A:2 CG_A:2 CB_A:2 122.2(8) . . ?
CD1_A:2 CG_A:2 CB_A:2 119.6(9) . . ?
CG_A:2 CD1_A:2 CE1_A:2 121.1(9) . . ?
CG_A:2 CD1_A:2 HD1_A:2 119.4 . . ?
CE1_A:2 CD1_A:2 HD1_A:2 119.4 . . ?
CG_A:2 CD2_A:2 CE2_A:2 121.1(8) . . ?
CG_A:2 CD2_A:2 HD2_A:2 119.5 . . ?
CE2_A:2 CD2_A:2 HD2_A:2 119.5 . . ?
CZ_A:2 CE1_A:2 CD1_A:2 119.9(8) . . ?
CZ_A:2 CE1_A:2 HE1_A:2 120.1 . . ?
CD1_A:2 CE1_A:2 HE1_A:2 120.1 . . ?
CD2_A:2 CE2_A:2 CZ_A:2 121.4(10) . . ?
CD2_A:2 CE2_A:2 HE2_A:2 119.3 . . ?
CZ_A:2 CE2_A:2 HE2_A:2 119.3 . . ?
CE1_A:2 CZ_A:2 CE2_A:2 118.3(8) . . ?
CE1_A:2 CZ_A:2 HZ_A:2 120.9 . . ?
CE2_A:2 CZ_A:2 HZ_A:2 120.9 . . ?
C_A:2 N_A:3 CA_A:3 122.5(6) . . ?
C_A:2 N_A:3 H0_A:3 118.8 . . ?
CA_A:3 N_A:3 H0_A:3 118.8 . . ?
N_A:3 CA_A:3 CBB_A:3 112.5(7) . . ?
N_A:3 CA_A:3 CBA_A:3 112.5(7) . . ?
N_A:3 CA_A:3 C_A:3 108.0(6) . . ?
CBB_A:3 CA_A:3 C_A:3 107.1(6) . . ?
CBA_A:3 CA_A:3 C_A:3 107.1(6) . . ?
N_A:3 CA_A:3 HA_A:3 109.7 . . ?
CBA_A:3 CA_A:3 HA_A:3 109.7 . . ?
C_A:3 CA_A:3 HA_A:3 109.7 . . ?
O_A:3 C_A:3 N_A:4 123.9(6) . . ?
O_A:3 C_A:3 CA_A:3 120.5(6) . . ?
N_A:4 C_A:3 CA_A:3 115.6(6) . . ?
CA_A:3 CBA_A:3 CGA_A:3 122.7(9) . . ?
CA_A:3 CBA_A:3 HBA1_A:3 106.7 . . ?
CGA_A:3 CBA_A:3 HBA1_A:3 106.7 . . ?
CA_A:3 CBA_A:3 HBA2_A:3 106.7 . . ?
CGA_A:3 CBA_A:3 HBA2_A:3 106.7 . . ?
HBA1_A:3 CBA_A:3 HBA2_A:3 106.6 . . ?
CDA_A:3 CGA_A:3 CBA_A:3 109.5(9) . . ?
CDA_A:3 CGA_A:3 HGA1_A:3 109.8 . . ?
CBA_A:3 CGA_A:3 HGA1_A:3 109.8 . . ?
CDA_A:3 CGA_A:3 HGA2_A:3 109.8 . . ?
CBA_A:3 CGA_A:3 HGA2_A:3 109.8 . . ?
HGA1_A:3 CGA_A:3 HGA2_A:3 108.2 . . ?
OE1A_A:3 CDA_A:3 OE2A_A:3 120.4(11) . . ?
OE1A_A:3 CDA_A:3 CGA_A:3 125.5(9) . . ?
OE2A_A:3 CDA_A:3 CGA_A:3 114.2(9) . . ?
CDA_A:3 OE2A_A:3 HE2A_A:3 109.5 . . ?
CA_A:3 CBB_A:3 CGB_A:3 91.9(9) . . ?
CA_A:3 CBB_A:3 HBB1_A:3 113.3 . . ?
CGB_A:3 CBB_A:3 HBB1_A:3 113.3 . . ?
CA_A:3 CBB_A:3 HBB2_A:3 113.3 . . ?
CGB_A:3 CBB_A:3 HBB2_A:3 113.3 . . ?
HBB1_A:3 CBB_A:3 HBB2_A:3 110.6 . . ?
CDB_A:3 CGB_A:3 CBB_A:3 102.1(9) . . ?
CDB_A:3 CGB_A:3 HGB1_A:3 111.3 . . ?
CBB_A:3 CGB_A:3 HGB1_A:3 111.3 . . ?
CDB_A:3 CGB_A:3 HGB2_A:3 111.3 . . ?
CBB_A:3 CGB_A:3 HGB2_A:3 111.3 . . ?
HGB1_A:3 CGB_A:3 HGB2_A:3 109.2 . . ?
OE1B_A:3 CDB_A:3 OE2B_A:3 119.8(16) . . ?
OE1B_A:3 CDB_A:3 CGB_A:3 124.7(15) . . ?
OE2B_A:3 CDB_A:3 CGB_A:3 115.5(14) . . ?
CDB_A:3 OE2B_A:3 HE2B_A:3 109.5 . . ?
C_A:3 N_A:4 CA_A:4 121.8(5) . . ?
C_A:3 N_A:4 H0_A:4 119.1 . . ?
CA_A:4 N_A:4 H0_A:4 119.1 . . ?
N_A:4 CA_A:4 CB_A:4 110.8(5) . . ?
N_A:4 CA_A:4 C_A:4 107.7(5) . . ?
CB_A:4 CA_A:4 C_A:4 109.9(6) . . ?
N_A:4 CA_A:4 HA_A:4 109.4 . . ?
CB_A:4 CA_A:4 HA_A:4 109.4 . . ?
C_A:4 CA_A:4 HA_A:4 109.4 . . ?
O_A:4 C_A:4 N_A:5 122.8(7) . . ?
O_A:4 C_A:4 CA_A:4 120.1(6) . . ?
N_A:5 C_A:4 CA_A:4 117.0(6) . . ?
CG_A:4 CB_A:4 CA_A:4 114.8(6) . . ?
CG_A:4 CB_A:4 HB1_A:4 108.6 . . ?
CA_A:4 CB_A:4 HB1_A:4 108.6 . . ?
CG_A:4 CB_A:4 HB2_A:4 108.6 . . ?
CA_A:4 CB_A:4 HB2_A:4 108.6 . . ?
HB1_A:4 CB_A:4 HB2_A:4 107.5 . . ?
OD2_A:4 CG_A:4 OD1_A:4 122.8(7) . . ?
OD2_A:4 CG_A:4 CB_A:4 125.6(7) . . ?
OD1_A:4 CG_A:4 CB_A:4 111.6(6) . . ?
CG_A:4 OD1_A:4 HD1_A:4 109.5 . . ?
C_A:4 N_A:5 CAY_A:5 122.5(6) . . ?
C_A:4 N_A:5 CAX_A:5 122.5(6) . . ?
C_A:4 N_A:5 H0_A:5 118.7 . . ?
CAX_A:5 N_A:5 H0_A:5 118.7 . . ?
CG_A:5 CB_A:5 CAY_A:5 114.9(7) . . ?
CG_A:5 CB_A:5 CAX_A:5 114.9(7) . . ?
CG_A:5 CB_A:5 HB1_A:5 108.5 . . ?
CAX_A:5 CB_A:5 HB1_A:5 108.5 . . ?
CG_A:5 CB_A:5 HB2_A:5 108.5 . . ?
CAX_A:5 CB_A:5 HB2_A:5 108.5 . . ?
HB1_A:5 CB_A:5 HB2_A:5 107.5 . . ?
CD1_A:5 CG_A:5 CD2_A:5 117.9(11) . . ?
CD1_A:5 CG_A:5 CB_A:5 119.7(8) . . ?
CD2_A:5 CG_A:5 CB_A:5 122.4(10) . . ?
CG_A:5 CD1_A:5 CE1_A:5 119.5(10) . . ?
CG_A:5 CD1_A:5 HD1_A:5 120.2 . . ?
CE1_A:5 CD1_A:5 HD1_A:5 120.2 . . ?
CE2_A:5 CD2_A:5 CG_A:5 122.8(12) . . ?
CE2_A:5 CD2_A:5 HD2_A:5 118.6 . . ?
CG_A:5 CD2_A:5 HD2_A:5 118.6 . . ?
CD1_A:5 CE1_A:5 CZ_A:5 119.9(12) . . ?
CD1_A:5 CE1_A:5 HE1_A:5 120.0 . . ?
CZ_A:5 CE1_A:5 HE1_A:5 120.0 . . ?
CZ_A:5 CE2_A:5 CD2_A:5 119.5(11) . . ?
CZ_A:5 CE2_A:5 HE2_A:5 120.2 . . ?
CD2_A:5 CE2_A:5 HE2_A:5 120.2 . . ?
CE2_A:5 CZ_A:5 CE1_A:5 120.3(12) . . ?
CE2_A:5 CZ_A:5 HZ_A:5 119.8 . . ?
CE1_A:5 CZ_A:5 HZ_A:5 119.8 . . ?
N_A:5 CAX_A:5 CB_A:5 112.0(7) . . ?
N_A:5 CAX_A:5 CX_A:5 110.8(7) . . ?
CB_A:5 CAX_A:5 CX_A:5 118.9(7) . . ?
N_A:5 CAX_A:5 HAX_A:5 104.6 . . ?
CB_A:5 CAX_A:5 HAX_A:5 104.6 . . ?
CX_A:5 CAX_A:5 HAX_A:5 104.6 . . ?
OXTX_A:5 CX_A:5 OX_A:5 121.2(13) . . ?
OXTX_A:5 CX_A:5 CAX_A:5 117.9(12) . . ?
OX_A:5 CX_A:5 CAX_A:5 120.9(8) . . ?
N_A:5 CAY_A:5 CB_A:5 112.0(7) . . ?
N_A:5 CAY_A:5 CY_A:5 114.9(8) . . ?
CB_A:5 CAY_A:5 CY_A:5 100.9(7) . . ?
N_A:5 CAY_A:5 HAY_A:5 109.6 . . ?
CB_A:5 CAY_A:5 HAY_A:5 109.6 . . ?
CY_A:5 CAY_A:5 HAY_A:5 109.6 . . ?
OXTY_A:5 CY_A:5 OY_A:5 119.9(14) . . ?
OXTY_A:5 CY_A:5 CAY_A:5 122.6(12) . . ?
OY_A:5 CY_A:5 CAY_A:5 117.5(10) . . ?
CA_B:1 N_B:1 H0A_B:1 109.5 . . ?
CA_B:1 N_B:1 H0B_B:1 109.5 . . ?
H0A_B:1 N_B:1 H0B_B:1 109.5 . . ?
CA_B:1 N_B:1 H0C_B:1 109.5 . . ?
H0A_B:1 N_B:1 H0C_B:1 109.5 . . ?
H0B_B:1 N_B:1 H0C_B:1 109.5 . . ?
N_B:1 CA_B:1 C_B:1 111.6(6) . . ?
N_B:1 CA_B:1 HA1_B:1 109.3 . . ?
C_B:1 CA_B:1 HA1_B:1 109.3 . . ?
N_B:1 CA_B:1 HA2_B:1 109.3 . . ?
C_B:1 CA_B:1 HA2_B:1 109.3 . . ?
HA1_B:1 CA_B:1 HA2_B:1 108.0 . . ?
O_B:1 C_B:1 N_B:2 122.9(7) . . ?
O_B:1 C_B:1 CA_B:1 120.8(7) . . ?
N_B:2 C_B:1 CA_B:1 116.3(6) . . ?
C_B:1 N_B:2 CA_B:2 120.1(6) . . ?
C_B:1 N_B:2 H0_B:2 120.0 . . ?
CA_B:2 N_B:2 H0_B:2 120.0 . . ?
N_B:2 CA_B:2 CB_B:2 110.8(6) . . ?
N_B:2 CA_B:2 C_B:2 108.9(5) . . ?
CB_B:2 CA_B:2 C_B:2 113.4(6) . . ?
N_B:2 CA_B:2 HA_B:2 107.9 . . ?
CB_B:2 CA_B:2 HA_B:2 107.9 . . ?
C_B:2 CA_B:2 HA_B:2 107.9 . . ?
O_B:2 C_B:2 N_B:3 122.4(7) . . ?
O_B:2 C_B:2 CA_B:2 120.7(6) . . ?
N_B:3 C_B:2 CA_B:2 116.9(6) . . ?
CA_B:2 CB_B:2 CG_B:2 111.2(6) . . ?
CA_B:2 CB_B:2 HB1_B:2 109.4 . . ?
CG_B:2 CB_B:2 HB1_B:2 109.4 . . ?
CA_B:2 CB_B:2 HB2_B:2 109.4 . . ?
CG_B:2 CB_B:2 HB2_B:2 109.4 . . ?
HB1_B:2 CB_B:2 HB2_B:2 108.0 . . ?
CD2_B:2 CG_B:2 CD1_B:2 118.9(8) . . ?
CD2_B:2 CG_B:2 CB_B:2 121.5(8) . . ?
CD1_B:2 CG_B:2 CB_B:2 119.6(9) . . ?
CG_B:2 CD1_B:2 CE1_B:2 119.9(9) . . ?
CG_B:2 CD1_B:2 HD1_B:2 120.0 . . ?
CE1_B:2 CD1_B:2 HD1_B:2 120.0 . . ?
CG_B:2 CD2_B:2 CE2_B:2 120.7(9) . . ?
CG_B:2 CD2_B:2 HD2_B:2 119.7 . . ?
CE2_B:2 CD2_B:2 HD2_B:2 119.7 . . ?
CZ_B:2 CE1_B:2 CD1_B:2 120.3(8) . . ?
CZ_B:2 CE1_B:2 HE1_B:2 119.9 . . ?
CD1_B:2 CE1_B:2 HE1_B:2 119.9 . . ?
CZ_B:2 CE2_B:2 CD2_B:2 120.1(10) . . ?
CZ_B:2 CE2_B:2 HE2_B:2 120.0 . . ?
CD2_B:2 CE2_B:2 HE2_B:2 120.0 . . ?
CE2_B:2 CZ_B:2 CE1_B:2 120.1(9) . . ?
CE2_B:2 CZ_B:2 HZ_B:2 120.0 . . ?
CE1_B:2 CZ_B:2 HZ_B:2 120.0 . . ?
C_B:2 N_B:3 CA_B:3 124.1(6) . . ?
C_B:2 N_B:3 H0_B:3 118.0 . . ?
CA_B:3 N_B:3 H0_B:3 118.0 . . ?
N_B:3 CA_B:3 C_B:3 109.2(6) . . ?
N_B:3 CA_B:3 CBB_B:3 112.0(8) . . ?
C_B:3 CA_B:3 CBB_B:3 108.2(6) . . ?
N_B:3 CA_B:3 CBA_B:3 112.0(8) . . ?
C_B:3 CA_B:3 CBA_B:3 108.2(6) . . ?
N_B:3 CA_B:3 HA_B:3 109.1 . . ?
C_B:3 CA_B:3 HA_B:3 109.1 . . ?
CBA_B:3 CA_B:3 HA_B:3 109.1 . . ?
O_B:3 C_B:3 N_B:4 123.2(6) . . ?
O_B:3 C_B:3 CA_B:3 120.5(6) . . ?
N_B:4 C_B:3 CA_B:3 116.3(6) . . ?
CA_B:3 CBA_B:3 CGA_B:3 112.3(10) . . ?
CA_B:3 CBA_B:3 HBA1_B:3 109.1 . . ?
CGA_B:3 CBA_B:3 HBA1_B:3 109.1 . . ?
CA_B:3 CBA_B:3 HBA2_B:3 109.1 . . ?
CGA_B:3 CBA_B:3 HBA2_B:3 109.1 . . ?
HBA1_B:3 CBA_B:3 HBA2_B:3 107.9 . . ?
CDA_B:3 CGA_B:3 CBA_B:3 114.2(10) . . ?
CDA_B:3 CGA_B:3 HGA1_B:3 108.7 . . ?
CBA_B:3 CGA_B:3 HGA1_B:3 108.7 . . ?
CDA_B:3 CGA_B:3 HGA2_B:3 108.7 . . ?
CBA_B:3 CGA_B:3 HGA2_B:3 108.7 . . ?
HGA1_B:3 CGA_B:3 HGA2_B:3 107.6 . . ?
OE1A_B:3 CDA_B:3 OE2A_B:3 116.0(13) . . ?
OE1A_B:3 CDA_B:3 CGA_B:3 127.0(14) . . ?
OE2A_B:3 CDA_B:3 CGA_B:3 117.0(12) . . ?
CDA_B:3 OE2A_B:3 HE2A_B:3 109.5 . . ?
CA_B:3 CBB_B:3 CGB_B:3 127(2) . . ?
CA_B:3 CBB_B:3 HBB1_B:3 105.4 . . ?
CGB_B:3 CBB_B:3 HBB1_B:3 105.4 . . ?
CA_B:3 CBB_B:3 HBB2_B:3 105.4 . . ?
CGB_B:3 CBB_B:3 HBB2_B:3 105.4 . . ?
HBB1_B:3 CBB_B:3 HBB2_B:3 106.0 . . ?
CDB_B:3 CGB_B:3 CBB_B:3 96.1(14) . . ?
CDB_B:3 CGB_B:3 HGB1_B:3 112.5 . . ?
CBB_B:3 CGB_B:3 HGB1_B:3 112.5 . . ?
CDB_B:3 CGB_B:3 HGB2_B:3 112.5 . . ?
CBB_B:3 CGB_B:3 HGB2_B:3 112.5 . . ?
HGB1_B:3 CGB_B:3 HGB2_B:3 110.0 . . ?
OE1B_B:3 CDB_B:3 OE2B_B:3 131(2) . . ?
OE1B_B:3 CDB_B:3 CGB_B:3 118.0(16) . . ?
OE2B_B:3 CDB_B:3 CGB_B:3 111.1(16) . . ?
CDB_B:3 OE2B_B:3 HE2B_B:3 109.5 . . ?
C_B:3 N_B:4 CA_B:4 123.5(5) . . ?
C_B:3 N_B:4 H0_B:4 118.3 . . ?
CA_B:4 N_B:4 H0_B:4 118.3 . . ?
N_B:4 CA_B:4 CB_B:4 110.7(5) . . ?
N_B:4 CA_B:4 C_B:4 109.9(5) . . ?
CB_B:4 CA_B:4 C_B:4 110.7(5) . . ?
N_B:4 CA_B:4 HA_B:4 108.5 . . ?
CB_B:4 CA_B:4 HA_B:4 108.5 . . ?
C_B:4 CA_B:4 HA_B:4 108.5 . . ?
O_B:4 C_B:4 N_B:5 122.7(6) . . ?
O_B:4 C_B:4 CA_B:4 120.3(6) . . ?
N_B:5 C_B:4 CA_B:4 116.9(5) . . ?
CG_B:4 CB_B:4 CA_B:4 113.8(5) . . ?
CG_B:4 CB_B:4 HB1_B:4 108.8 . . ?
CA_B:4 CB_B:4 HB1_B:4 108.8 . . ?
CG_B:4 CB_B:4 HB2_B:4 108.8 . . ?
CA_B:4 CB_B:4 HB2_B:4 108.8 . . ?
HB1_B:4 CB_B:4 HB2_B:4 107.7 . . ?
OD2_B:4 CG_B:4 OD1_B:4 122.3(6) . . ?
OD2_B:4 CG_B:4 CB_B:4 125.9(6) . . ?
OD1_B:4 CG_B:4 CB_B:4 111.7(6) . . ?
CG_B:4 OD1_B:4 HD1_B:4 109.5 . . ?
C_B:4 N_B:5 CAY_B:5 123.7(5) . . ?
C_B:4 N_B:5 CAX_B:5 123.7(5) . . ?
C_B:4 N_B:5 H0_B:5 118.2 . . ?
CAX_B:5 N_B:5 H0_B:5 118.2 . . ?
CG_B:5 CB_B:5 CAY_B:5 116.0(5) . . ?
CG_B:5 CB_B:5 CAX_B:5 116.0(5) . . ?
CG_B:5 CB_B:5 HB1_B:5 108.3 . . ?
CAX_B:5 CB_B:5 HB1_B:5 108.3 . . ?
CG_B:5 CB_B:5 HB2_B:5 108.3 . . ?
CAX_B:5 CB_B:5 HB2_B:5 108.3 . . ?
HB1_B:5 CB_B:5 HB2_B:5 107.4 . . ?
CD1_B:5 CG_B:5 CD2_B:5 116.8(9) . . ?
CD1_B:5 CG_B:5 CB_B:5 121.6(8) . . ?
CD2_B:5 CG_B:5 CB_B:5 121.6(8) . . ?
CE1_B:5 CD1_B:5 CG_B:5 123.6(12) . . ?
CE1_B:5 CD1_B:5 HD1_B:5 118.2 . . ?
CG_B:5 CD1_B:5 HD1_B:5 118.2 . . ?
CG_B:5 CD2_B:5 CE2_B:5 121.8(12) . . ?
CG_B:5 CD2_B:5 HD2_B:5 119.1 . . ?
CE2_B:5 CD2_B:5 HD2_B:5 119.1 . . ?
CD1_B:5 CE1_B:5 CZ_B:5 118.4(14) . . ?
CD1_B:5 CE1_B:5 HE1_B:5 120.8 . . ?
CZ_B:5 CE1_B:5 HE1_B:5 120.8 . . ?
CZ_B:5 CE2_B:5 CD2_B:5 118.8(13) . . ?
CZ_B:5 CE2_B:5 HE2_B:5 120.6 . . ?
CD2_B:5 CE2_B:5 HE2_B:5 120.6 . . ?
CE1_B:5 CZ_B:5 CE2_B:5 120.3(13) . . ?
CE1_B:5 CZ_B:5 HZ_B:5 119.8 . . ?
CE2_B:5 CZ_B:5 HZ_B:5 119.8 . . ?
N_B:5 CAX_B:5 CB_B:5 112.3(6) . . ?
N_B:5 CAX_B:5 CX_B:5 108.2(7) . . ?
CB_B:5 CAX_B:5 CX_B:5 107.7(7) . . ?
N_B:5 CAX_B:5 HAX_B:5 109.5 . . ?
CB_B:5 CAX_B:5 HAX_B:5 109.5 . . ?
CX_B:5 CAX_B:5 HAX_B:5 109.5 . . ?
OX_B:5 CX_B:5 OXTX_B:5 121.9(10) . . ?
OX_B:5 CX_B:5 CAX_B:5 118.8(8) . . ?
OXTX_B:5 CX_B:5 CAX_B:5 119.3(8) . . ?
N_B:5 CAY_B:5 CB_B:5 112.3(6) . . ?
N_B:5 CAY_B:5 CY_B:5 113.2(6) . . ?
CB_B:5 CAY_B:5 CY_B:5 117.4(6) . . ?
N_B:5 CAY_B:5 HAY_B:5 104.0 . . ?
CB_B:5 CAY_B:5 HAY_B:5 104.0 . . ?
CY_B:5 CAY_B:5 HAY_B:5 104.0 . . ?
OY_B:5 CY_B:5 OXTY_B:5 126.5(12) . . ?
OY_B:5 CY_B:5 CAY_B:5 119.7(9) . . ?
OXTY_B:5 CY_B:5 CAY_B:5 113.8(10) . . ?

loop_
_geom_bond_atom_site_label_1
_geom_bond_atom_site_label_2
_geom_bond_distance
_geom_bond_site_symmetry_2
_geom_bond_publ_flag
N_A:1 CA_A:1 1.490(9) . ?
N_A:1 H0A_A:1 0.9100 . ?
N_A:1 H0B_A:1 0.9100 . ?
N_A:1 H0C_A:1 0.9100 . ?
CA_A:1 C_A:1 1.501(11) . ?
CA_A:1 HA1_A:1 0.9900 . ?
CA_A:1 HA2_A:1 0.9900 . ?
C_A:1 O_A:1 1.243(8) . ?
C_A:1 N_A:2 1.331(9) . ?
N_A:2 CA_A:2 1.450(9) . ?
N_A:2 H0_A:2 0.8800 . ?
CA_A:2 C_A:2 1.534(11) . ?
CA_A:2 CB_A:2 1.540(10) . ?
CA_A:2 HA_A:2 1.0000 . ?
C_A:2 O_A:2 1.221(8) . ?
C_A:2 N_A:3 1.355(9) . ?
CB_A:2 CG_A:2 1.503(11) . ?
CB_A:2 HB1_A:2 0.9900 . ?
CB_A:2 HB2_A:2 0.9900 . ?
CG_A:2 CD2_A:2 1.351(13) . ?
CG_A:2 CD1_A:2 1.395(11) . ?
CD1_A:2 CE1_A:2 1.402(11) . ?
CD1_A:2 HD1_A:2 0.9500 . ?
CD2_A:2 CE2_A:2 1.385(14) . ?
CD2_A:2 HD2_A:2 0.9500 . ?
CE1_A:2 CZ_A:2 1.370(12) . ?
CE1_A:2 HE1_A:2 0.9500 . ?
CE2_A:2 CZ_A:2 1.386(12) . ?
CE2_A:2 HE2_A:2 0.9500 . ?
CZ_A:2 HZ_A:2 0.9500 . ?
N_A:3 CA_A:3 1.456(9) . ?
N_A:3 H0_A:3 0.8800 . ?
CA_A:3 CBB_A:3 1.535(13) . ?
CA_A:3 CBA_A:3 1.535(13) . ?
CA_A:3 C_A:3 1.544(10) . ?
CA_A:3 HA_A:3 1.0000 . ?
C_A:3 O_A:3 1.227(8) . ?
C_A:3 N_A:4 1.320(9) . ?
CBA_A:3 CGA_A:3 1.537(13) . ?
CBA_A:3 HBA1_A:3 0.9900 . ?
CBA_A:3 HBA2_A:3 0.9900 . ?
CGA_A:3 CDA_A:3 1.521(14) . ?
CGA_A:3 HGA1_A:3 0.9900 . ?
CGA_A:3 HGA2_A:3 0.9900 . ?
CDA_A:3 OE1A_A:3 1.224(9) . ?
CDA_A:3 OE2A_A:3 1.276(9) . ?
OE2A_A:3 HE2A_A:3 0.8400 . ?
CBB_A:3 CGB_A:3 1.571(15) . ?
CBB_A:3 HBB1_A:3 0.9900 . ?
CBB_A:3 HBB2_A:3 0.9900 . ?
CGB_A:3 CDB_A:3 1.528(17) . ?
CGB_A:3 HGB1_A:3 0.9900 . ?
CGB_A:3 HGB2_A:3 0.9900 . ?
CDB_A:3 OE1B_A:3 1.206(10) . ?
CDB_A:3 OE2B_A:3 1.273(10) . ?
OE2B_A:3 HE2B_A:3 0.8400 . ?
N_A:4 CA_A:4 1.454(8) . ?
N_A:4 H0_A:4 0.8800 . ?
CA_A:4 CB_A:4 1.534(10) . ?
CA_A:4 C_A:4 1.541(9) . ?
CA_A:4 HA_A:4 1.0000 . ?
C_A:4 O_A:4 1.233(8) . ?
C_A:4 N_A:5 1.302(9) . ?
CB_A:4 CG_A:4 1.478(9) . ?
CB_A:4 HB1_A:4 0.9900 . ?
CB_A:4 HB2_A:4 0.9900 . ?
CG_A:4 OD2_A:4 1.230(8) . ?
CG_A:4 OD1_A:4 1.307(9) . ?
OD1_A:4 HD1_A:4 0.8400 . ?
N_A:5 CAY_A:5 1.457(10) . ?
N_A:5 CAX_A:5 1.457(10) . ?
N_A:5 H0_A:5 0.8800 . ?
CB_A:5 CG_A:5 1.496(13) . ?
CB_A:5 CAY_A:5 1.527(12) . ?
CB_A:5 CAX_A:5 1.527(12) . ?
CB_A:5 HB1_A:5 0.9900 . ?
CB_A:5 HB2_A:5 0.9900 . ?
CG_A:5 CD1_A:5 1.362(13) . ?
CG_A:5 CD2_A:5 1.383(12) . ?
CD1_A:5 CE1_A:5 1.378(16) . ?
CD1_A:5 HD1_A:5 0.9500 . ?
CD2_A:5 CE2_A:5 1.345(16) . ?
CD2_A:5 HD2_A:5 0.9500 . ?
CE1_A:5 CZ_A:5 1.395(15) . ?
CE1_A:5 HE1_A:5 0.9500 . ?
CE2_A:5 CZ_A:5 1.321(17) . ?
CE2_A:5 HE2_A:5 0.9500 . ?
CZ_A:5 HZ_A:5 0.9500 . ?
CAX_A:5 CX_A:5 1.533(15) . ?
CAX_A:5 HAX_A:5 1.0000 . ?
CX_A:5 OXTX_A:5 1.256(9) . ?
CX_A:5 OX_A:5 1.259(10) . ?
CAY_A:5 CY_A:5 1.563(17) . ?
CAY_A:5 HAY_A:5 1.0000 . ?
CY_A:5 OXTY_A:5 1.276(10) . ?
CY_A:5 OY_A:5 1.278(10) . ?
N_B:1 CA_B:1 1.479(9) . ?
N_B:1 H0A_B:1 0.9100 . ?
N_B:1 H0B_B:1 0.9100 . ?
N_B:1 H0C_B:1 0.9100 . ?
CA_B:1 C_B:1 1.491(10) . ?
CA_B:1 HA1_B:1 0.9900 . ?
CA_B:1 HA2_B:1 0.9900 . ?
C_B:1 O_B:1 1.211(8) . ?
C_B:1 N_B:2 1.358(9) . ?
N_B:2 CA_B:2 1.458(9) . ?
N_B:2 H0_B:2 0.8800 . ?
CA_B:2 CB_B:2 1.515(9) . ?
CA_B:2 C_B:2 1.538(10) . ?
CA_B:2 HA_B:2 1.0000 . ?
C_B:2 O_B:2 1.242(7) . ?
C_B:2 N_B:3 1.320(8) . ?
CB_B:2 CG_B:2 1.533(11) . ?
CB_B:2 HB1_B:2 0.9900 . ?
CB_B:2 HB2_B:2 0.9900 . ?
CG_B:2 CD2_B:2 1.334(13) . ?
CG_B:2 CD1_B:2 1.392(11) . ?
CD1_B:2 CE1_B:2 1.397(11) . ?
CD1_B:2 HD1_B:2 0.9500 . ?
CD2_B:2 CE2_B:2 1.419(14) . ?
CD2_B:2 HD2_B:2 0.9500 . ?
CE1_B:2 CZ_B:2 1.353(13) . ?
CE1_B:2 HE1_B:2 0.9500 . ?
CE2_B:2 CZ_B:2 1.346(13) . ?
CE2_B:2 HE2_B:2 0.9500 . ?
CZ_B:2 HZ_B:2 0.9500 . ?
N_B:3 CA_B:3 1.443(9) . ?
N_B:3 H0_B:3 0.8800 . ?
CA_B:3 C_B:3 1.511(9) . ?
CA_B:3 CBB_B:3 1.517(12) . ?
CA_B:3 CBA_B:3 1.517(12) . ?
CA_B:3 HA_B:3 1.0000 . ?
C_B:3 O_B:3 1.233(8) . ?
C_B:3 N_B:4 1.334(8) . ?
CBA_B:3 CGA_B:3 1.527(12) . ?
CBA_B:3 HBA1_B:3 0.9900 . ?
CBA_B:3 HBA2_B:3 0.9900 . ?
CGA_B:3 CDA_B:3 1.462(16) . ?
CGA_B:3 HGA1_B:3 0.9900 . ?
CGA_B:3 HGA2_B:3 0.9900 . ?
CDA_B:3 OE1A_B:3 1.207(10) . ?
CDA_B:3 OE2A_B:3 1.292(9) . ?
OE2A_B:3 HE2A_B:3 0.8400 . ?
CBB_B:3 CGB_B:3 1.529(17) . ?
CBB_B:3 HBB1_B:3 0.9900 . ?
CBB_B:3 HBB2_B:3 0.9900 . ?
CGB_B:3 CDB_B:3 1.490(19) . ?
CGB_B:3 HGB1_B:3 0.9900 . ?
CGB_B:3 HGB2_B:3 0.9900 . ?
CDB_B:3 OE1B_B:3 1.216(10) . ?
CDB_B:3 OE2B_B:3 1.262(10) . ?
OE2B_B:3 HE2B_B:3 0.8400 . ?
N_B:4 CA_B:4 1.447(8) . ?
N_B:4 H0_B:4 0.8800 . ?
CA_B:4 CB_B:4 1.521(9) . ?
CA_B:4 C_B:4 1.523(9) . ?
CA_B:4 HA_B:4 1.0000 . ?
C_B:4 O_B:4 1.231(8) . ?
C_B:4 N_B:5 1.334(8) . ?
CB_B:4 CG_B:4 1.493(9) . ?
CB_B:4 HB1_B:4 0.9900 . ?
CB_B:4 HB2_B:4 0.9900 . ?
CG_B:4 OD2_B:4 1.207(8) . ?
CG_B:4 OD1_B:4 1.307(8) . ?
OD1_B:4 HD1_B:4 0.8400 . ?
N_B:5 CAY_B:5 1.469(8) . ?
N_B:5 CAX_B:5 1.469(8) . ?
N_B:5 H0_B:5 0.8800 . ?
CB_B:5 CG_B:5 1.503(10) . ?
CB_B:5 CAY_B:5 1.512(9) . ?
CB_B:5 CAX_B:5 1.512(9) . ?
CB_B:5 HB1_B:5 0.9900 . ?
CB_B:5 HB2_B:5 0.9900 . ?
CG_B:5 CD1_B:5 1.369(12) . ?
CG_B:5 CD2_B:5 1.375(12) . ?
CD1_B:5 CE1_B:5 1.362(14) . ?
CD1_B:5 HD1_B:5 0.9500 . ?
CD2_B:5 CE2_B:5 1.388(15) . ?
CD2_B:5 HD2_B:5 0.9500 . ?
CE1_B:5 CZ_B:5 1.38(2) . ?
CE1_B:5 HE1_B:5 0.9500 . ?
CE2_B:5 CZ_B:5 1.38(2) . ?
CE2_B:5 HE2_B:5 0.9500 . ?
CZ_B:5 HZ_B:5 0.9500 . ?
CAX_B:5 CX_B:5 1.552(13) . ?
CAX_B:5 HAX_B:5 1.0000 . ?
CX_B:5 OX_B:5 1.267(9) . ?
CX_B:5 OXTX_B:5 1.274(9) . ?
CAY_B:5 CY_B:5 1.546(14) . ?
CAY_B:5 HAY_B:5 1.0000 . ?
CY_B:5 OY_B:5 1.261(9) . ?
CY_B:5 OXTY_B:5 1.265(10) . ?

loop_
_geom_hbond_atom_site_label_D
_geom_hbond_atom_site_label_H
_geom_hbond_atom_site_label_A
_geom_hbond_distance_DH
_geom_hbond_distance_HA
_geom_hbond_distance_DA
_geom_hbond_angle_DHA
_geom_hbond_site_symmetry_A
_geom_hbond_publ_flag
N_A:1 H0A_A:1 OXTX_B:5^a 0.91 2.04 2.793(11) 139.1 2_645 yes
N_A:1 H0A_A:1 OXTY_B:5^b 0.91 2.16 3.05(2) 167.8 2_645 yes
N_A:1 H0B_A:1 OX_A:5^a 0.91 2.19 2.955(10) 141.7 2_656 yes
N_A:1 H0B_A:1 OXTX_A:5^a 0.91 2.17 3.031(18) 157.9 2_656 yes
N_A:1 H0B_A:1 O_C:1^b 0.91 2.50 2.99(2) 114.5 2_646 yes
N_A:1 H0C_A:1 OD2_A:4 0.91 2.03 2.894(8) 157.3 . yes
N_A:2 H0_A:2 O_A:2 0.88 2.35 2.972(7) 127.6 1_565 yes
CB_A:2 HB2_A:2 O_A:2 0.99 2.50 3.222(8) 129.9 1_565 yes
N_A:3 H0_A:3 O_A:2 0.88 2.22 3.085(8) 166.5 1_565 yes
CBA_A:3^a HBA2_A:3^a OE1A_A:3^a 0.99 2.45 3.050(17) 118.7 1_565 yes
CGA_A:3^a HGA2_A:3^a OE1A_A:3^a 0.99 2.07 2.718(17) 121.2 1_565 yes
OE2A_A:3^a HE2A_A:3^a OE1A_B:3^a 0.84 2.15 2.853(19) 141.7 . yes
OE2B_A:3^b HE2B_A:3^b OE1B_A:3^b 0.84 2.27 2.883(18) 130.0 1_565 yes
N_A:4 H0_A:4 O_A:3 0.88 2.01 2.866(7) 163.6 1_545 yes
CB_A:4 HB2_A:4 OD1_A:4 0.99 2.51 3.195(9) 126.1 2_656 yes
OD1_A:4 HD1_A:4 OX_A:5^a 0.84 1.71 2.531(8) 164.5 2_646 yes
N_A:5 H0_A:5^a O_A:4 0.88 2.10 2.860(8) 144.2 1_565 yes
CB_A:5 HB1_A:5^a O_A:4 0.99 2.54 3.303(9) 134.1 1_565 yes
N_B:1 H0A_B:1 OXTX_A:5^a 0.91 2.00 2.777(12) 142.1 2_756 yes
N_B:1 H0A_B:1 O_C:1^b 0.91 1.60 2.48(3) 159.9 2_746 yes
N_B:1 H0B_B:1 OX_B:5^a 0.91 1.95 2.829(9) 161.9 2_755 yes
N_B:1 H0C_B:1 OD2_B:4 0.91 2.33 3.024(9) 133.3 . yes
N_B:1 H0C_B:1 OX_B:5^a 0.91 2.35 3.055(8) 133.7 2_745 yes
CA_B:1 HA2_B:1 OXTY_A:5^b 0.99 2.61 3.246(17) 121.8 2_756 yes
CA_B:1 HA2_B:1 O_B:1 0.99 2.17 3.028(9) 144.5 1_565 yes
N_B:2 H0_B:2 O_B:2 0.88 2.18 2.847(7) 132.5 1_565 yes
CB_B:2 HB1_B:2 O_B:2 0.99 2.56 3.278(8) 129.7 1_565 yes
N_B:3 H0_B:3 O_B:2 0.88 2.26 3.107(7) 162.4 1_565 yes
OE2A_B:3^a HE2A_B:3^a OE2A_A:3^a 0.84 1.78 2.604(13) 167.8 1_565 yes
CBB_B:3^b HBB2_B:3^b OE1B_B:3^b 0.99 1.54 2.27(3) 126.0 . yes
CGB_B:3^b HGB2_B:3^b OE1B_B:3^b 0.99 2.02 2.88(4) 144.6 1_545 yes
OE2B_B:3^b HE2B_B:3^b OE1B_A:3^b 0.84 2.14 2.96(3) 164.0 1_565 yes
N_B:4 H0_B:4 O_B:3 0.88 2.05 2.911(7) 167.0 1_545 yes
CB_B:4 HB2_B:4 OD1_B:4 0.99 2.45 3.142(8) 126.8 2_755 yes
OD1_B:4 HD1_B:4 OX_B:5^a 0.84 1.76 2.556(7) 158.8 2_745 yes
N_B:5 H0_B:5^a O_B:4 0.88 2.05 2.786(7) 141.1 1_565 yes
CB_B:5 HB1_B:5^a O_B:4 0.99 2.56 3.288(8) 130.5 1_565 yes
CB_B:5 HB2_B:5^a O_A:1 0.99 2.58 3.571(8) 176.9 2_655 yes

loop_
_geom_torsion_atom_site_label_1
_geom_torsion_atom_site_label_2
_geom_torsion_atom_site_label_3
_geom_torsion_atom_site_label_4
_geom_torsion
_geom_torsion_site_symmetry_1
_geom_torsion_site_symmetry_2
_geom_torsion_site_symmetry_3
_geom_torsion_site_symmetry_4
_geom_torsion_publ_flag
N_A:1 CA_A:1 C_A:1 O_A:1 2.7(9) . . . . ?
N_A:1 CA_A:1 C_A:1 N_A:2 -176.7(6) . . . . ?
O_A:1 C_A:1 N_A:2 CA_A:2 -5.0(10) . . . . ?
CA_A:1 C_A:1 N_A:2 CA_A:2 174.4(6) . . . . ?
C_A:1 N_A:2 CA_A:2 C_A:2 -69.4(8) . . . . ?
C_A:1 N_A:2 CA_A:2 CB_A:2 163.9(6) . . . . ?
N_A:2 CA_A:2 C_A:2 O_A:2 121.6(7) . . . . ?
CB_A:2 CA_A:2 C_A:2 O_A:2 -111.2(7) . . . . ?
N_A:2 CA_A:2 C_A:2 N_A:3 -57.4(8) . . . . ?
CB_A:2 CA_A:2 C_A:2 N_A:3 69.7(7) . . . . ?
N_A:2 CA_A:2 CB_A:2 CG_A:2 -170.2(7) . . . . ?
C_A:2 CA_A:2 CB_A:2 CG_A:2 64.4(8) . . . . ?
CA_A:2 CB_A:2 CG_A:2 CD2_A:2 -101.6(9) . . . . ?
CA_A:2 CB_A:2 CG_A:2 CD1_A:2 76.7(9) . . . . ?
CD2_A:2 CG_A:2 CD1_A:2 CE1_A:2 1.4(11) . . . . ?
CB_A:2 CG_A:2 CD1_A:2 CE1_A:2 -177.0(6) . . . . ?
CD1_A:2 CG_A:2 CD2_A:2 CE2_A:2 -2.4(13) . . . . ?
CB_A:2 CG_A:2 CD2_A:2 CE2_A:2 176.0(8) . . . . ?
CG_A:2 CD1_A:2 CE1_A:2 CZ_A:2 -0.4(10) . . . . ?
CG_A:2 CD2_A:2 CE2_A:2 CZ_A:2 2.3(15) . . . . ?
CD1_A:2 CE1_A:2 CZ_A:2 CE2_A:2 0.3(11) . . . . ?
CD2_A:2 CE2_A:2 CZ_A:2 CE1_A:2 -1.2(13) . . . . ?
O_A:2 C_A:2 N_A:3 CA_A:3 -5.5(11) . . . . ?
CA_A:2 C_A:2 N_A:3 CA_A:3 173.5(6) . . . . ?
C_A:2 N_A:3 CA_A:3 CBB_A:3 132.6(7) . . . . ?
C_A:2 N_A:3 CA_A:3 CBA_A:3 132.6(7) . . . . ?
C_A:2 N_A:3 CA_A:3 C_A:3 -109.4(7) . . . . ?
N_A:3 CA_A:3 C_A:3 O_A:3 -59.2(9) . . . . ?
CBB_A:3 CA_A:3 C_A:3 O_A:3 62.2(9) . . . . ?
CBA_A:3 CA_A:3 C_A:3 O_A:3 62.2(9) . . . . ?
N_A:3 CA_A:3 C_A:3 N_A:4 121.5(7) . . . . ?
CBB_A:3 CA_A:3 C_A:3 N_A:4 -117.0(7) . . . . ?
CBA_A:3 CA_A:3 C_A:3 N_A:4 -117.0(7) . . . . ?
N_A:3 CA_A:3 CBA_A:3 CGA_A:3 -51.8(12) . . . . ?
C_A:3 CA_A:3 CBA_A:3 CGA_A:3 -170.3(9) . . . . ?
CA_A:3 CBA_A:3 CGA_A:3 CDA_A:3 -72.5(13) . . . . ?
CBA_A:3 CGA_A:3 CDA_A:3 OE1A_A:3 -9.2(10) . . . . ?
CBA_A:3 CGA_A:3 CDA_A:3 OE2A_A:3 171.0(10) . . . . ?
N_A:3 CA_A:3 CBB_A:3 CGB_A:3 -62.5(11) . . . . ?
C_A:3 CA_A:3 CBB_A:3 CGB_A:3 179.0(10) . . . . ?
CA_A:3 CBB_A:3 CGB_A:3 CDB_A:3 -152.5(12) . . . . ?
CBB_A:3 CGB_A:3 CDB_A:3 OE1B_A:3 121.4(13) . . . . ?
CBB_A:3 CGB_A:3 CDB_A:3 OE2B_A:3 -58.5(13) . . . . ?
O_A:3 C_A:3 N_A:4 CA_A:4 -0.9(10) . . . . ?
CA_A:3 C_A:3 N_A:4 CA_A:4 178.4(6) . . . . ?
C_A:3 N_A:4 CA_A:4 CB_A:4 133.2(6) . . . . ?
C_A:3 N_A:4 CA_A:4 C_A:4 -106.5(7) . . . . ?
N_A:4 CA_A:4 C_A:4 O_A:4 -86.9(8) . . . . ?
CB_A:4 CA_A:4 C_A:4 O_A:4 33.9(9) . . . . ?
N_A:4 CA_A:4 C_A:4 N_A:5 92.6(7) . . . . ?
CB_A:4 CA_A:4 C_A:4 N_A:5 -146.5(7) . . . . ?
N_A:4 CA_A:4 CB_A:4 CG_A:4 -71.2(7) . . . . ?
C_A:4 CA_A:4 CB_A:4 CG_A:4 169.8(6) . . . . ?
CA_A:4 CB_A:4 CG_A:4 OD2_A:4 -1.8(10) . . . . ?
CA_A:4 CB_A:4 CG_A:4 OD1_A:4 -179.5(6) . . . . ?
O_A:4 C_A:4 N_A:5 CAY_A:5 -1.8(13) . . . . ?
CA_A:4 C_A:4 N_A:5 CAY_A:5 178.7(7) . . . . ?
O_A:4 C_A:4 N_A:5 CAX_A:5 -1.8(13) . . . . ?
CA_A:4 C_A:4 N_A:5 CAX_A:5 178.7(7) . . . . ?
CAY_A:5 CB_A:5 CG_A:5 CD1_A:5 104.9(9) . . . . ?
CAX_A:5 CB_A:5 CG_A:5 CD1_A:5 104.9(9) . . . . ?
CAY_A:5 CB_A:5 CG_A:5 CD2_A:5 -75.3(10) . . . . ?
CAX_A:5 CB_A:5 CG_A:5 CD2_A:5 -75.3(10) . . . . ?
CD2_A:5 CG_A:5 CD1_A:5 CE1_A:5 -0.2(14) . . . . ?
CB_A:5 CG_A:5 CD1_A:5 CE1_A:5 179.6(9) . . . . ?
CD1_A:5 CG_A:5 CD2_A:5 CE2_A:5 -1.8(15) . . . . ?
CB_A:5 CG_A:5 CD2_A:5 CE2_A:5 178.5(10) . . . . ?
CG_A:5 CD1_A:5 CE1_A:5 CZ_A:5 2.5(16) . . . . ?
CG_A:5 CD2_A:5 CE2_A:5 CZ_A:5 1.2(18) . . . . ?
CD2_A:5 CE2_A:5 CZ_A:5 CE1_A:5 1.2(18) . . . . ?
CD1_A:5 CE1_A:5 CZ_A:5 CE2_A:5 -3.1(17) . . . . ?
C_A:4 N_A:5 CAX_A:5 CB_A:5 150.7(8) . . . . ?
C_A:4 N_A:5 CAX_A:5 CX_A:5 -74.0(9) . . . . ?
CG_A:5 CB_A:5 CAX_A:5 N_A:5 -62.2(9) . . . . ?
CG_A:5 CB_A:5 CAX_A:5 CX_A:5 166.6(7) . . . . ?
N_A:5 CAX_A:5 CX_A:5 OXTX_A:5 148.0(7) . . . . ?
CB_A:5 CAX_A:5 CX_A:5 OXTX_A:5 -80.2(7) . . . . ?
N_A:5 CAX_A:5 CX_A:5 OX_A:5 -32.1(8) . . . . ?
CB_A:5 CAX_A:5 CX_A:5 OX_A:5 99.6(7) . . . . ?
C_A:4 N_A:5 CAY_A:5 CB_A:5 150.7(8) . . . . ?
C_A:4 N_A:5 CAY_A:5 CY_A:5 -95.0(9) . . . . ?
CG_A:5 CB_A:5 CAY_A:5 N_A:5 -62.2(9) . . . . ?
CG_A:5 CB_A:5 CAY_A:5 CY_A:5 175.1(7) . . . . ?
N_A:5 CAY_A:5 CY_A:5 OXTY_A:5 -164.3(8) . . . . ?
CB_A:5 CAY_A:5 CY_A:5 OXTY_A:5 -43.7(7) . . . . ?
N_A:5 CAY_A:5 CY_A:5 OY_A:5 15.8(8) . . . . ?
CB_A:5 CAY_A:5 CY_A:5 OY_A:5 136.3(7) . . . . ?
N_B:1 CA_B:1 C_B:1 O_B:1 -6.2(10) . . . . ?
N_B:1 CA_B:1 C_B:1 N_B:2 173.9(6) . . . . ?
O_B:1 C_B:1 N_B:2 CA_B:2 -13.8(10) . . . . ?
CA_B:1 C_B:1 N_B:2 CA_B:2 166.1(6) . . . . ?
C_B:1 N_B:2 CA_B:2 CB_B:2 161.3(6) . . . . ?
C_B:1 N_B:2 CA_B:2 C_B:2 -73.4(7) . . . . ?
N_B:2 CA_B:2 C_B:2 O_B:2 123.5(7) . . . . ?
CB_B:2 CA_B:2 C_B:2 O_B:2 -112.6(7) . . . . ?
N_B:2 CA_B:2 C_B:2 N_B:3 -54.9(8) . . . . ?
CB_B:2 CA_B:2 C_B:2 N_B:3 68.9(8) . . . . ?
N_B:2 CA_B:2 CB_B:2 CG_B:2 -173.9(6) . . . . ?
C_B:2 CA_B:2 CB_B:2 CG_B:2 63.3(8) . . . . ?
CA_B:2 CB_B:2 CG_B:2 CD2_B:2 -103.2(9) . . . . ?
CA_B:2 CB_B:2 CG_B:2 CD1_B:2 77.7(9) . . . . ?
CD2_B:2 CG_B:2 CD1_B:2 CE1_B:2 3.1(11) . . . . ?
CB_B:2 CG_B:2 CD1_B:2 CE1_B:2 -177.7(6) . . . . ?
CD1_B:2 CG_B:2 CD2_B:2 CE2_B:2 -3.8(12) . . . . ?
CB_B:2 CG_B:2 CD2_B:2 CE2_B:2 177.1(7) . . . . ?
CG_B:2 CD1_B:2 CE1_B:2 CZ_B:2 -1.2(11) . . . . ?
CG_B:2 CD2_B:2 CE2_B:2 CZ_B:2 2.6(14) . . . . ?
CD2_B:2 CE2_B:2 CZ_B:2 CE1_B:2 -0.7(14) . . . . ?
CD1_B:2 CE1_B:2 CZ_B:2 CE2_B:2 0.0(13) . . . . ?
O_B:2 C_B:2 N_B:3 CA_B:3 -6.3(10) . . . . ?
CA_B:2 C_B:2 N_B:3 CA_B:3 172.1(6) . . . . ?
C_B:2 N_B:3 CA_B:3 C_B:3 -109.6(7) . . . . ?
C_B:2 N_B:3 CA_B:3 CBB_B:3 130.6(7) . . . . ?
C_B:2 N_B:3 CA_B:3 CBA_B:3 130.6(7) . . . . ?
N_B:3 CA_B:3 C_B:3 O_B:3 -58.8(8) . . . . ?
CBB_B:3 CA_B:3 C_B:3 O_B:3 63.3(9) . . . . ?
CBA_B:3 CA_B:3 C_B:3 O_B:3 63.3(9) . . . . ?
N_B:3 CA_B:3 C_B:3 N_B:4 122.4(6) . . . . ?
CBB_B:3 CA_B:3 C_B:3 N_B:4 -115.5(8) . . . . ?
CBA_B:3 CA_B:3 C_B:3 N_B:4 -115.5(8) . . . . ?
N_B:3 CA_B:3 CBA_B:3 CGA_B:3 -65.3(12) . . . . ?
C_B:3 CA_B:3 CBA_B:3 CGA_B:3 174.3(10) . . . . ?
CA_B:3 CBA_B:3 CGA_B:3 CDA_B:3 146.6(13) . . . . ?
CBA_B:3 CGA_B:3 CDA_B:3 OE1A_B:3 93.7(15) . . . . ?
CBA_B:3 CGA_B:3 CDA_B:3 OE2A_B:3 -86.4(15) . . . . ?
N_B:3 CA_B:3 CBB_B:3 CGB_B:3 -80(2) . . . . ?
C_B:3 CA_B:3 CBB_B:3 CGB_B:3 160(2) . . . . ?
CA_B:3 CBB_B:3 CGB_B:3 CDB_B:3 116.5(18) . . . . ?
CBB_B:3 CGB_B:3 CDB_B:3 OE1B_B:3 5(3) . . . . ?
CBB_B:3 CGB_B:3 CDB_B:3 OE2B_B:3 -175(3) . . . . ?
O_B:3 C_B:3 N_B:4 CA_B:4 1.9(10) . . . . ?
CA_B:3 C_B:3 N_B:4 CA_B:4 -179.3(5) . . . . ?
C_B:3 N_B:4 CA_B:4 CB_B:4 131.4(6) . . . . ?
C_B:3 N_B:4 CA_B:4 C_B:4 -106.0(6) . . . . ?
N_B:4 CA_B:4 C_B:4 O_B:4 -82.3(8) . . . . ?
CB_B:4 CA_B:4 C_B:4 O_B:4 40.4(9) . . . . ?
N_B:4 CA_B:4 C_B:4 N_B:5 96.2(7) . . . . ?
CB_B:4 CA_B:4 C_B:4 N_B:5 -141.2(6) . . . . ?
N_B:4 CA_B:4 CB_B:4 CG_B:4 -71.6(7) . . . . ?
C_B:4 CA_B:4 CB_B:4 CG_B:4 166.3(5) . . . . ?
CA_B:4 CB_B:4 CG_B:4 OD2_B:4 -2.9(10) . . . . ?
CA_B:4 CB_B:4 CG_B:4 OD1_B:4 179.9(5) . . . . ?
O_B:4 C_B:4 N_B:5 CAY_B:5 -3.5(11) . . . . ?
CA_B:4 C_B:4 N_B:5 CAY_B:5 178.2(6) . . . . ?
O_B:4 C_B:4 N_B:5 CAX_B:5 -3.5(11) . . . . ?
CA_B:4 C_B:4 N_B:5 CAX_B:5 178.2(6) . . . . ?
CAY_B:5 CB_B:5 CG_B:5 CD1_B:5 104.3(8) . . . . ?
CAX_B:5 CB_B:5 CG_B:5 CD1_B:5 104.3(8) . . . . ?
CAY_B:5 CB_B:5 CG_B:5 CD2_B:5 -77.9(9) . . . . ?
CAX_B:5 CB_B:5 CG_B:5 CD2_B:5 -77.9(9) . . . . ?
CD2_B:5 CG_B:5 CD1_B:5 CE1_B:5 -3.2(13) . . . . ?
CB_B:5 CG_B:5 CD1_B:5 CE1_B:5 174.7(9) . . . . ?
CD1_B:5 CG_B:5 CD2_B:5 CE2_B:5 0.5(13) . . . . ?
CB_B:5 CG_B:5 CD2_B:5 CE2_B:5 -177.3(9) . . . . ?
CG_B:5 CD1_B:5 CE1_B:5 CZ_B:5 5.3(16) . . . . ?
CG_B:5 CD2_B:5 CE2_B:5 CZ_B:5 -0.2(17) . . . . ?
CD1_B:5 CE1_B:5 CZ_B:5 CE2_B:5 -4.7(18) . . . . ?
CD2_B:5 CE2_B:5 CZ_B:5 CE1_B:5 2.3(19) . . . . ?
C_B:4 N_B:5 CAX_B:5 CB_B:5 134.3(7) . . . . ?
C_B:4 N_B:5 CAX_B:5 CX_B:5 -106.9(10) . . . . ?
CG_B:5 CB_B:5 CAX_B:5 N_B:5 -58.3(8) . . . . ?
CG_B:5 CB_B:5 CAX_B:5 CX_B:5 -177.4(10) . . . . ?
N_B:5 CAX_B:5 CX_B:5 OX_B:5 38(2) . . . . ?
CB_B:5 CAX_B:5 CX_B:5 OX_B:5 160.0(15) . . . . ?
N_B:5 CAX_B:5 CX_B:5 OXTX_B:5 -143.0(15) . . . . ?
CB_B:5 CAX_B:5 CX_B:5 OXTX_B:5 -21.3(19) . . . . ?
C_B:4 N_B:5 CAY_B:5 CB_B:5 134.3(7) . . . . ?
C_B:4 N_B:5 CAY_B:5 CY_B:5 -89.9(8) . . . . ?
CG_B:5 CB_B:5 CAY_B:5 N_B:5 -58.3(8) . . . . ?
CG_B:5 CB_B:5 CAY_B:5 CY_B:5 167.9(7) . . . . ?
N_B:5 CAY_B:5 CY_B:5 OY_B:5 -1.2(10) . . . . ?
CB_B:5 CAY_B:5 CY_B:5 OY_B:5 132.2(8) . . . . ?
N_B:5 CAY_B:5 CY_B:5 OXTY_B:5 178.8(10) . . . . ?
CB_B:5 CAY_B:5 CY_B:5 OXTY_B:5 -47.8(8) . . . . ?
